data_4326109
loop_
_publ_author_name
'Vincent J. Catalano'
'Lyndsay B. Munro'
'Christoph E. Strasser'
'Ahmad F. Samin'

_publ_contact_author_address
;
Department of Chemistry
University of Nevada
Reno, NV  89557
;
_publ_contact_author_email vjc@unr.edu
_publ_contact_author_name 'Professor Vincent J. Catalano'
_publ_contact_author_phone '775 784 1329'
_publ_section_title
;
 Modulation of Metal-Metal Separations in a Series of Ag(I) and Intensely
 Blue Photoluminescent Cu(I) NHC-Bridged Triangular Clusters
;
_journal_name_full 'Inorganic Chemistry'
_journal_page_first 8465
_journal_page_last 8476
_journal_paper_doi 10.1021/ic201053t
_journal_volume 50
_journal_year 2011
_chemical_formula_moiety 'C57 H66 Cu3 N12 O12, 3(B F4), 6.5(C2 H3 N)'
_chemical_formula_sum 'C70 H85.5 B3 Cu3 F12 N18.5 O12'
_chemical_formula_weight 1829.1
_chemical_name_common
;
Tris{\h^3^-\m-1,3-bis[(3,4-dimethoxy-2-pyridyl)methyl]imidazol-2-
ylidene}tricopper(I) tetrafluoroborate 6.5 acetonitrile solvate
;
_chemical_name_systematic
; 
Triangulo-tris{\h^3^-\m~2~-1,3-bis[(3,4-dimethoxy-2-pyridyl-\kN)methyl]-
2<i>H</i>-imidazol-2-ylidene-\kC}tricopper(I) 3(Cu---Cu) tetrafluoroborate
 6.5 acetonitrile solvate
;
_space_group_IT_number 2
_symmetry_cell_setting triclinic
_symmetry_Int_Tables_number 2
_symmetry_space_group_name_Hall '-P 1'
_symmetry_space_group_name_H-M 'P -1'
_atom_sites_solution_hydrogens geom
_atom_sites_solution_primary direct
_atom_sites_solution_secondary difmap
_audit_creation_method SHELXL-97
_cell_angle_alpha 98.585(2)
_cell_angle_beta 104.722(2)
_cell_angle_gamma 95.493(2)
_cell_formula_units_Z 2
_cell_length_a 11.7873(4)
_cell_length_b 16.9609(6)
_cell_length_c 22.4002(7)
_cell_measurement_reflns_used 9968
_cell_measurement_temperature 100(2)
_cell_measurement_theta_max 25.111
_cell_measurement_theta_min 2.220
_cell_volume 4240.7(3)
_computing_cell_refinement SAINT
_computing_data_collection 'SAINT (Bruker, 2002)'
_computing_data_reduction SAINT
_computing_molecular_graphics 'Diamond 3.2 (Crystal Impact, 2009)'
_computing_structure_refinement 'SHELXL-97 (Sheldrick, 2008)'
_computing_structure_solution 'SHELXS-97 (Sheldrick, 2008)'
_diffrn_ambient_temperature 100(2)
_diffrn_measured_fraction_theta_full 1.000
_diffrn_measured_fraction_theta_max 1.000
_diffrn_measurement_device_type 'Bruker APEX CCD area-detector'
_diffrn_measurement_method '\f- and \w-scans'
_diffrn_radiation_monochromator graphite
_diffrn_radiation_source 'fine-focus sealed tube'
_diffrn_radiation_type MoK\a
_diffrn_radiation_wavelength 0.71073
_diffrn_reflns_av_R_equivalents 0.0635
_diffrn_reflns_av_sigmaI/netI 0.0461
_diffrn_reflns_limit_h_max 14
_diffrn_reflns_limit_h_min -14
_diffrn_reflns_limit_k_max 20
_diffrn_reflns_limit_k_min -20
_diffrn_reflns_limit_l_max 26
_diffrn_reflns_limit_l_min -26
_diffrn_reflns_number 108973
_diffrn_reflns_theta_full 25.00
_diffrn_reflns_theta_max 25.00
_diffrn_reflns_theta_min 0.96
_exptl_absorpt_coefficient_mu 0.839
_exptl_absorpt_correction_T_max 0.746
_exptl_absorpt_correction_T_min 0.656
_exptl_absorpt_correction_type multi-scan
_exptl_absorpt_process_details 'SADABS (Bruker, 2002)'
_exptl_crystal_colour colourless
_exptl_crystal_density_diffrn 1.429
_exptl_crystal_description needle
_exptl_crystal_F_000 1873
_exptl_crystal_size_max 0.35
_exptl_crystal_size_mid 0.08
_exptl_crystal_size_min 0.04
_refine_diff_density_max 1.418
_refine_diff_density_min -0.726
_refine_diff_density_rms 0.112
_refine_ls_extinction_method none
_refine_ls_goodness_of_fit_ref 1.104
_refine_ls_hydrogen_treatment constr
_refine_ls_matrix_type full
_refine_ls_number_parameters 1205
_refine_ls_number_reflns 14924
_refine_ls_number_restraints 105
_refine_ls_restrained_S_all 1.154
_refine_ls_R_factor_all 0.0954
_refine_ls_R_factor_gt 0.0645
_refine_ls_shift/su_max 0.003
_refine_ls_shift/su_mean 0.000
_refine_ls_structure_factor_coef Fsqd
_refine_ls_weighting_details 'calc w=1/[\s^2^(Fo^2^)+(0.1281P)^2^+3.8532P] where P=(Fo^2^+2Fc^2^)/3'
_refine_ls_weighting_scheme calc
_refine_ls_wR_factor_gt 0.1912
_refine_ls_wR_factor_ref 0.2090
_reflns_number_gt 10816
_reflns_number_total 14924
_reflns_threshold_expression I>2\s(I)
_cod_data_source_file ic201053t_si_002_03.cif
_cod_data_source_block Compound-2bx6.5MeCN
_cod_original_cell_volume 4240.7(2)
_cod_original_formula_sum 'C70 H85.50 B3 Cu3 F12 N18.50 O12'
_cod_database_code 4326109

loop_
_symmetry_equiv_pos_as_xyz
'x, y, z'
'-x, -y, -z'

loop_
_atom_site_label
_atom_site_type_symbol
_atom_site_fract_x
_atom_site_fract_y
_atom_site_fract_z
_atom_site_U_iso_or_equiv
_atom_site_adp_type
_atom_site_occupancy
_atom_site_symmetry_multiplicity
_atom_site_calc_flag
_atom_site_refinement_flags
_atom_site_disorder_assembly
_atom_site_disorder_group
Cu1 Cu 0.30139(5) 0.21765(3) 0.17041(3) 0.02406(17) Uani 1 1 d . . .
Cu2 Cu 0.45700(5) 0.27444(3) 0.27041(3) 0.02493(17) Uani 1 1 d . . .
Cu3 Cu 0.26083(5) 0.32606(3) 0.24707(3) 0.02586(17) Uani 1 1 d . . .
O51 O -0.1560(3) 0.1777(2) 0.26763(16) 0.0323(8) Uani 1 1 d . . .
O13 O 0.8231(3) 0.3719(2) 0.17909(16) 0.0313(8) Uani 1 1 d . . .
N10 N 0.1432(4) 0.3182(3) 0.11151(19) 0.0298(9) Uani 1 1 d . . .
N5 N 0.3924(4) 0.3384(3) 0.38149(18) 0.0322(10) Uani 1 1 d . . .
N9 N 0.0470(3) 0.2451(2) 0.15660(18) 0.0267(9) Uani 1 1 d . . .
N7 N 0.5191(3) 0.2143(3) 0.34749(18) 0.0290(9) Uani 1 1 d . . .
N12 N 0.3113(4) 0.2283(2) 0.07844(18) 0.0276(9) Uani 1 1 d . . .
O52 O -0.1265(3) 0.2564(3) 0.38493(16) 0.0414(10) Uani 1 1 d . . .
N11 N 0.1177(4) 0.3100(2) 0.28836(19) 0.0288(9) Uani 1 1 d . . .
N4 N 0.6255(4) 0.3380(2) 0.27632(18) 0.0272(9) Uani 1 1 d . . .
N8 N 0.2421(4) 0.4491(2) 0.2425(2) 0.0304(10) Uani 1 1 d . . .
C31 C 0.1568(4) 0.2779(3) 0.1602(2) 0.0270(11) Uani 1 1 d . . .
N6 N 0.4407(4) 0.4372(3) 0.3399(2) 0.0335(10) Uani 1 1 d . . .
O14 O 0.9335(3) 0.4807(2) 0.28238(18) 0.0400(9) Uani 1 1 d . . .
N3 N 0.2186(4) 0.0952(2) 0.14685(18) 0.0267(9) Uani 1 1 d . . .
O34 O 0.4155(4) 0.1462(3) 0.47256(17) 0.0483(10) Uani 1 1 d . . .
C6 C 0.2076(4) -0.0398(3) 0.1647(2) 0.0267(11) Uani 1 1 d . . .
C36 C -0.0590(4) 0.2347(3) 0.2956(2) 0.0261(10) Uani 1 1 d . . .
O31 O 0.4274(4) 0.6380(2) 0.2574(2) 0.0566(12) Uani 1 1 d . . .
C12 C 0.7755(4) 0.3816(3) 0.2294(2) 0.0281(11) Uani 1 1 d . . .
O33 O 0.5967(4) 0.0595(3) 0.47324(17) 0.0483(10) Uani 1 1 d . . .
C20 C 0.4590(5) 0.2067(3) 0.3910(2) 0.0334(12) Uani 1 1 d . . .
C11 C 0.6705(4) 0.3357(3) 0.2261(2) 0.0254(10) Uani 1 1 d . . .
C41 C 0.2964(4) 0.2975(3) 0.0572(2) 0.0288(11) Uani 1 1 d . . .
C15 C 0.6871(4) 0.3868(3) 0.3288(2) 0.0316(12) Uani 1 1 d . . .
H15 H 0.6585 0.3866 0.3648 0.038 Uiso 1 1 calc R . .
C5 C 0.2642(4) 0.0379(3) 0.1770(2) 0.0253(10) Uani 1 1 d . . .
C24 C 0.6082(4) 0.1724(3) 0.3481(2) 0.0311(11) Uani 1 1 d . . .
H24 H 0.6524 0.1790 0.3187 0.037 Uiso 1 1 calc R . .
C26 C 0.3359(5) 0.5074(3) 0.2588(3) 0.0346(12) Uani 1 1 d . . .
C45 C 0.3555(4) 0.1724(3) 0.0455(2) 0.0317(11) Uani 1 1 d . . .
H45 H 0.3643 0.1226 0.0596 0.038 Uiso 1 1 calc R . .
C33 C 0.0250(5) 0.3096(3) 0.0782(2) 0.0363(13) Uani 1 1 d . . .
H33 H -0.0069 0.3316 0.0419 0.044 Uiso 1 1 calc R . .
C38 C 0.0486(4) 0.3408(3) 0.3800(2) 0.0325(12) Uani 1 1 d . . .
H38 H 0.0595 0.3731 0.4201 0.039 Uiso 1 1 calc R . .
C8 C 0.0540(5) -0.0028(3) 0.0866(2) 0.0330(12) Uani 1 1 d . . .
H8 H -0.0188 -0.0150 0.0546 0.040 Uiso 1 1 calc R . .
C9 C 0.1162(4) 0.0737(3) 0.1027(2) 0.0289(11) Uani 1 1 d . . .
H9 H 0.0837 0.1138 0.0809 0.035 Uiso 1 1 calc R . .
C35 C 0.0246(4) 0.2510(3) 0.2642(2) 0.0260(10) Uani 1 1 d . . .
C7 C 0.1010(5) -0.0618(3) 0.1184(2) 0.0306(11) Uani 1 1 d . . .
C40 C 0.2418(5) 0.3582(3) 0.0937(3) 0.0350(12) Uani 1 1 d . . .
H40A H 0.3026 0.3869 0.1319 0.042 Uiso 1 1 calc R . .
H40B H 0.2131 0.3984 0.0678 0.042 Uiso 1 1 calc R . .
C39 C 0.1249(5) 0.3542(3) 0.3445(2) 0.0342(12) Uani 1 1 d . . .
H39 H 0.1875 0.3978 0.3607 0.041 Uiso 1 1 calc R . .
C13 C 0.8345(4) 0.4351(3) 0.2843(2) 0.0309(11) Uani 1 1 d . . .
C30 C 0.1379(5) 0.4675(3) 0.2133(3) 0.0380(13) Uani 1 1 d . . .
H30 H 0.0708 0.4272 0.2029 0.046 Uiso 1 1 calc R . .
C34 C 0.0186(5) 0.1998(3) 0.2023(2) 0.0296(11) Uani 1 1 d . . .
H34A H 0.0742 0.1599 0.2097 0.035 Uiso 1 1 calc R . .
H34B H -0.0623 0.1699 0.1846 0.035 Uiso 1 1 calc R . .
C43 C 0.3780(5) 0.2555(4) -0.0281(2) 0.0383(13) Uani 1 1 d . . .
C21 C 0.4848(5) 0.1562(3) 0.4327(2) 0.0370(13) Uani 1 1 d . . .
C22 C 0.5772(5) 0.1103(3) 0.4322(2) 0.0388(13) Uani 1 1 d . . .
C27 C 0.3274(5) 0.5827(4) 0.2440(3) 0.0454(15) Uani 1 1 d . . .
C37 C -0.0445(4) 0.2790(3) 0.3560(2) 0.0319(12) Uani 1 1 d . . .
C14 C 0.7889(4) 0.4375(3) 0.3351(2) 0.0313(11) Uani 1 1 d . . .
H14 H 0.8268 0.4733 0.3734 0.038 Uiso 1 1 calc R . .
C48 C 0.8019(5) 0.4325(4) 0.1408(3) 0.0399(13) Uani 1 1 d . . .
H48A H 0.7168 0.4279 0.1206 0.060 Uiso 1 1 calc R . .
H48B H 0.8446 0.4250 0.1086 0.060 Uiso 1 1 calc R . .
H48C H 0.8298 0.4859 0.1670 0.060 Uiso 1 1 calc R . .
C44 C 0.3889(5) 0.1835(3) -0.0078(2) 0.0363(13) Uani 1 1 d . . .
H44 H 0.4189 0.1420 -0.0300 0.044 Uiso 1 1 calc R . .
C32 C -0.0354(5) 0.2644(3) 0.1067(2) 0.0342(12) Uani 1 1 d . . .
H32 H -0.1187 0.2486 0.0952 0.041 Uiso 1 1 calc R . .
C42 C 0.3318(5) 0.3149(3) 0.0053(2) 0.0343(12) Uani 1 1 d . . .
C23 C 0.6416(5) 0.1194(3) 0.3890(2) 0.0362(12) Uani 1 1 d . . .
H23 H 0.7062 0.0905 0.3875 0.043 Uiso 1 1 calc R . .
C19 C 0.3586(5) 0.2566(3) 0.3896(2) 0.0362(13) Uani 1 1 d . . .
H19A H 0.2889 0.2307 0.3547 0.043 Uiso 1 1 calc R . .
H19B H 0.3357 0.2584 0.4293 0.043 Uiso 1 1 calc R . .
C49 C 0.9940(5) 0.5384(4) 0.3376(3) 0.0531(17) Uani 1 1 d . . .
H49A H 0.9432 0.5793 0.3449 0.080 Uiso 1 1 calc R . .
H49B H 1.0676 0.5643 0.3320 0.080 Uiso 1 1 calc R . .
H49C H 1.0126 0.5111 0.3738 0.080 Uiso 1 1 calc R . .
C29 C 0.1215(5) 0.5412(4) 0.1973(4) 0.0549(18) Uani 1 1 d . . .
H29 H 0.0450 0.5518 0.1767 0.066 Uiso 1 1 calc R . .
C17 C 0.4620(6) 0.4657(4) 0.4034(3) 0.0485(16) Uani 1 1 d . . .
H17 H 0.4921 0.5193 0.4247 0.058 Uiso 1 1 calc R . .
C55 C -0.1100(6) 0.2982(5) 0.4483(3) 0.0551(18) Uani 1 1 d . . .
H55A H -0.0332 0.2905 0.4747 0.083 Uiso 1 1 calc R . .
H55B H -0.1734 0.2767 0.4650 0.083 Uiso 1 1 calc R . .
H55C H -0.1124 0.3558 0.4482 0.083 Uiso 1 1 calc R . .
C18 C 0.4322(6) 0.4037(4) 0.4293(3) 0.0471(15) Uani 1 1 d . . .
H18 H 0.4375 0.4046 0.4724 0.057 Uiso 1 1 calc R . .
C28 C 0.2181(6) 0.5991(4) 0.2116(4) 0.061(2) Uani 1 1 d . E .
C57 C 0.4445(8) 0.2133(5) -0.1172(3) 0.072(2) Uani 1 1 d . . .
H57A H 0.5107 0.1913 -0.0921 0.108 Uiso 1 1 calc R . .
H57B H 0.4690 0.2353 -0.1508 0.108 Uiso 1 1 calc R . .
H57C H 0.3773 0.1705 -0.1357 0.108 Uiso 1 1 calc R . .
C52 C 0.4361(8) 0.7027(4) 0.3101(4) 0.081(3) Uani 1 1 d . . .
H52A H 0.3666 0.7309 0.3008 0.121 Uiso 1 1 calc R . .
H52B H 0.5080 0.7408 0.3166 0.121 Uiso 1 1 calc R . .
H52C H 0.4394 0.6799 0.3481 0.121 Uiso 1 1 calc R . .
C56 C 0.2496(9) 0.3917(7) -0.0698(4) 0.097(3) Uani 1 1 d . . .
H56A H 0.2543 0.3445 -0.0997 0.145 Uiso 1 1 calc R . .
H56B H 0.2757 0.4408 -0.0836 0.145 Uiso 1 1 calc R . .
H56C H 0.1676 0.3918 -0.0676 0.145 Uiso 1 1 calc R . .
N1 N 0.5562(3) 0.2032(2) 0.17354(18) 0.0272(9) Uani 1 1 d . . .
O11 O 0.2534(3) -0.0954(2) 0.19967(16) 0.0323(8) Uani 1 1 d . . .
N2 N 0.4670(3) 0.1077(2) 0.20437(19) 0.0273(9) Uani 1 1 d . . .
O12 O 0.0508(3) -0.1386(2) 0.10874(17) 0.0408(9) Uani 1 1 d . . .
O54 O 0.4102(4) 0.2761(3) -0.07789(18) 0.0522(11) Uani 1 1 d . . .
O53 O 0.3235(4) 0.3890(3) -0.00980(19) 0.0485(11) Uani 1 1 d . . .
C4 C 0.3811(4) 0.0630(3) 0.2274(2) 0.0307(11) Uani 1 1 d . . .
H4A H 0.3678 0.0968 0.2644 0.037 Uiso 1 1 calc R . .
H4B H 0.4125 0.0144 0.2408 0.037 Uiso 1 1 calc R . .
C3 C 0.5507(4) 0.0756(3) 0.1784(3) 0.0375(13) Uani 1 1 d . . .
H3 H 0.5652 0.0211 0.1744 0.045 Uiso 1 1 calc R . .
C1 C 0.4685(4) 0.1866(3) 0.2010(2) 0.0262(11) Uani 1 1 d . . .
C16 C 0.3976(4) 0.3583(3) 0.3256(2) 0.0285(11) Uani 1 1 d . . .
C10 C 0.5981(4) 0.2831(3) 0.1653(2) 0.0279(11) Uani 1 1 d . . .
H10A H 0.5291 0.3093 0.1470 0.033 Uiso 1 1 calc R . .
H10B H 0.6469 0.2781 0.1352 0.033 Uiso 1 1 calc R . .
C25 C 0.4525(5) 0.4860(3) 0.2933(3) 0.0358(12) Uani 1 1 d . . .
H25A H 0.4878 0.4562 0.2627 0.043 Uiso 1 1 calc R . .
H25B H 0.5071 0.5361 0.3142 0.043 Uiso 1 1 calc R . .
C54 C -0.1439(5) 0.1010(4) 0.2865(3) 0.0461(15) Uani 1 1 d . . .
H54A H -0.0761 0.0800 0.2752 0.069 Uiso 1 1 calc R . .
H54B H -0.2162 0.0632 0.2652 0.069 Uiso 1 1 calc R . .
H54C H -0.1313 0.1072 0.3320 0.069 Uiso 1 1 calc R . .
C46 C 0.3222(5) -0.1454(3) 0.1689(3) 0.0435(14) Uani 1 1 d . . .
H46A H 0.2729 -0.1724 0.1274 0.065 Uiso 1 1 calc R . .
H46B H 0.3495 -0.1858 0.1942 0.065 Uiso 1 1 calc R . .
H46C H 0.3907 -0.1118 0.1643 0.065 Uiso 1 1 calc R . .
C2 C 0.6074(5) 0.1354(3) 0.1600(2) 0.0342(12) Uani 1 1 d . . .
H2 H 0.6710 0.1319 0.1412 0.041 Uiso 1 1 calc R . .
C50 C 0.6922(7) 0.0137(4) 0.4733(3) 0.0601(19) Uani 1 1 d . . .
H50A H 0.6817 -0.0167 0.4310 0.090 Uiso 1 1 calc R . .
H50B H 0.6931 -0.0239 0.5027 0.090 Uiso 1 1 calc R . .
H50C H 0.7673 0.0501 0.4863 0.090 Uiso 1 1 calc R . .
N1S N 0.1816(7) 0.0622(6) 0.3115(3) 0.096(3) Uani 1 1 d . . .
C1S C 0.2420(9) 0.0118(7) 0.3329(4) 0.080(3) Uani 1 1 d . . .
C51 C 0.4691(8) 0.1858(5) 0.5366(3) 0.071(2) Uani 1 1 d . . .
H51A H 0.5481 0.1705 0.5512 0.107 Uiso 1 1 calc R . .
H51B H 0.4198 0.1695 0.5632 0.107 Uiso 1 1 calc R . .
H51C H 0.4757 0.2443 0.5390 0.107 Uiso 1 1 calc R . .
C47 C -0.0504(7) -0.1650(4) 0.0568(3) 0.069(2) Uani 1 1 d . . .
H47A H -0.1161 -0.1369 0.0636 0.104 Uiso 1 1 calc R . .
H47B H -0.0729 -0.2232 0.0523 0.104 Uiso 1 1 calc R . .
H47C H -0.0319 -0.1531 0.0185 0.104 Uiso 1 1 calc R . .
C2S C 0.3164(8) -0.0497(6) 0.3585(4) 0.083(3) Uani 1 1 d . . .
H1S H 0.3724 -0.0608 0.3337 0.125 Uiso 1 1 calc R . .
H2S H 0.2647 -0.0996 0.3561 0.125 Uiso 1 1 calc R . .
H3S H 0.3601 -0.0287 0.4023 0.125 Uiso 1 1 calc R . .
F5 F 0.7622(8) 0.5635(4) 0.4720(3) 0.161(3) Uani 1 1 d D A .
B2 B 0.7438(9) 0.6294(5) 0.4461(4) 0.062(2) Uani 1 1 d . . .
F8A F 0.8421(11) 0.6308(7) 0.4274(7) 0.132(6) Uani 0.600(18) 1 d P A 1
F8B F 0.7370(18) 0.6221(8) 0.3831(6) 0.084(7) Uani 0.400(18) 1 d P A 2
N5S N 0.5172(6) 0.4800(5) 0.1522(4) 0.083(2) Uani 1 1 d D . .
F7A F 0.7554(16) 0.6844(12) 0.4940(6) 0.134(8) Uani 0.600(18) 1 d P A 1
F6A F 0.6521(13) 0.6136(8) 0.4017(6) 0.142(7) Uani 0.600(18) 1 d P A 1
F6B F 0.6239(14) 0.6353(8) 0.4440(10) 0.091(6) Uani 0.400(18) 1 d P A 2
F4 F 0.0741(16) 0.5272(9) -0.0199(13) 0.156(10) Uani 0.50 1 d PD . 1
F1 F -0.0130(10) 0.5962(6) 0.0331(4) 0.092(3) Uani 0.50 1 d P . .
C9S C 0.6784(18) 0.6194(14) 0.2329(9) 0.063(5) Uani 0.504(6) 1 d PD B 2
H7S H 0.7205 0.6027 0.2716 0.095 Uiso 0.504(6) 1 calc PR B 2
H8S H 0.6347 0.6635 0.2431 0.095 Uiso 0.504(6) 1 calc PR B 2
H9S H 0.7357 0.6376 0.2111 0.095 Uiso 0.504(6) 1 calc PR B 2
B1 B 0.0000 0.5000 0.0000 0.118(8) Uani 1 2 d SD . .
C10S C 0.4619(12) 0.5111(9) 0.1183(6) 0.051(3) Uani 0.496(6) 1 d PD B 1
C11S C 0.3904(17) 0.5726(9) 0.0825(8) 0.081(6) Uani 0.496(6) 1 d PD B 1
H10S H 0.3712 0.6133 0.1129 0.121 Uiso 0.496(6) 1 calc PR B 1
H11S H 0.3171 0.5435 0.0529 0.121 Uiso 0.496(6) 1 calc PR B 1
H12S H 0.4389 0.5990 0.0595 0.121 Uiso 0.496(6) 1 calc PR B 1
N4S N 0.8788(14) 0.6672(10) 0.2297(7) 0.087(5) Uani 0.496(6) 1 d PD B 1
C8S C 0.5933(13) 0.5494(9) 0.1912(7) 0.058(4) Uani 0.504(6) 1 d PD B 2
C19S C 0.0000 0.0000 0.5000 0.101(4) Uiso 1 2 d SD . 1
C4S C 0.9304(12) 0.8952(7) 0.2353(6) 0.119(4) Uani 1 1 d D . .
C6S C 0.7976(13) 0.6552(7) 0.2472(6) 0.047(3) Uani 0.496(6) 1 d PD B 1
C5S C 0.8838(19) 0.8254(12) 0.2058(12) 0.110(8) Uani 0.504(6) 1 d PD B 2
C18S C 0.0297(16) 0.0386(12) 0.4363(9) 0.085(5) Uiso 0.50 1 d PD C 1
C13S C 0.3085(16) 0.6337(13) 0.0555(10) 0.36(4) Uani 0.504(6) 1 d PD B 2
H13S H 0.2623 0.5819 0.0329 0.536 Uiso 0.504(6) 1 calc PR B 2
H15S H 0.2933 0.6463 0.0967 0.536 Uiso 0.504(6) 1 calc PR B 2
H14S H 0.3930 0.6305 0.0611 0.536 Uiso 0.504(6) 1 calc PR B 2
N9S N 0.0784(14) 0.1116(10) 0.4443(7) 0.094(5) Uiso 0.50 1 d P C 1
C3S C 0.8643(13) 0.9260(7) 0.1858(7) 0.048(3) Uani 0.496(6) 1 d PD B 1
B3 B 0.3556(6) 0.1004(4) 0.7076(3) 0.0441(16) Uani 1 1 d D . .
F9 F 0.3845(6) 0.0713(3) 0.7621(3) 0.120(2) Uani 1 1 d D . .
F10 F 0.2513(3) 0.0548(2) 0.67015(17) 0.0611(10) Uani 1 1 d D . .
F11 F 0.3415(4) 0.1779(3) 0.7239(2) 0.0863(14) Uani 1 1 d D . .
F12 F 0.4427(5) 0.0946(4) 0.6811(3) 0.148(3) Uani 1 1 d D . .
B4 B 0.7183(12) 0.0665(7) 0.0190(6) 0.044(4) Uani 0.50 1 d PD . .
F13 F 0.648(2) 0.0168(11) 0.0410(13) 0.41(2) Uani 0.50 1 d PD . .
F14 F 0.7962(5) 0.0892(4) 0.0776(3) 0.0464(16) Uani 0.50 1 d PD . .
F15 F 0.7823(17) 0.024(2) -0.0030(7) 0.41(3) Uani 0.50 1 d PD . .
F16 F 0.6706(17) 0.1237(15) 0.0184(13) 0.37(2) Uani 0.50 1 d PD . .
N2S N 0.8132(13) 0.9538(9) 0.1450(6) 0.074(4) Uani 0.496(6) 1 d PD B 1
N8S N -0.173(2) 0.2301(13) 0.6071(10) 0.190(9) Uiso 0.691(12) 1 d PD D 1
N6S N 0.3158(10) 0.7345(10) -0.0254(7) 0.099(7) Uani 0.504(6) 1 d PD B 2
N3S N 0.8621(16) 0.7586(12) 0.1846(10) 0.118(6) Uani 0.504(6) 1 d PD B 2
N7S N 0.096(3) 0.2213(19) 0.6475(14) 0.110(10) Uiso 0.309(12) 1 d PD D 2
C17S C 0.004(3) 0.153(3) 0.581(2) 0.32(2) Uiso 0.691(12) 1 d PD D 1
H19S H -0.0133 0.1569 0.5363 0.487 Uiso 0.691(12) 1 calc PR D 1
H20S H -0.0201 0.0979 0.5851 0.487 Uiso 0.691(12) 1 calc PR D 1
H21S H 0.0894 0.1681 0.6005 0.487 Uiso 0.691(12) 1 calc PR D 1
F2 F -0.0966(18) 0.4909(10) -0.0491(15) 0.28(2) Uani 0.50 1 d PD . 1
F3 F 0.016(5) 0.4852(11) 0.0518(8) 0.29(2) Uani 0.50 1 d PD . 1
C16S C -0.072(3) 0.2177(19) 0.6172(14) 0.208(13) Uiso 0.691(12) 1 d PD D 1
F7B F 0.797(2) 0.7044(12) 0.4780(12) 0.128(10) Uani 0.400(18) 1 d P A 2
C7S C 0.691(2) 0.6331(15) 0.2670(10) 0.079(7) Uani 0.496(6) 1 d PD B 1
H4S H 0.6211 0.6429 0.2361 0.118 Uiso 0.496(6) 1 calc PR B 1
H5S H 0.6972 0.6657 0.3079 0.118 Uiso 0.496(6) 1 calc PR B 1
H6S H 0.6842 0.5759 0.2702 0.118 Uiso 0.496(6) 1 calc PR B 1
C14S C 0.095(3) 0.1867(19) 0.6019(15) 0.090(10) Uiso 0.309(12) 1 d PD D 2
C15S C 0.042(2) 0.0747(16) 0.5112(12) 0.075(8) Uiso 0.309(12) 1 d PD D 2
H16S H -0.0428 0.0708 0.4896 0.112 Uiso 0.309(12) 1 calc PR D 2
H17S H 0.0573 0.0242 0.5259 0.112 Uiso 0.309(12) 1 calc PR D 2
H18S H 0.0888 0.0847 0.4822 0.112 Uiso 0.309(12) 1 calc PR D 2
C12S C 0.2654(12) 0.7124(7) 0.0107(6) 0.043(3) Uani 0.504(6) 1 d PD B 2
C20S C 0.7279(12) 0.3903(9) 0.5457(6) 0.120(4) Uiso 1 1 d D . .
N10S N 0.704(2) 0.3790(16) 0.5955(13) 0.164(9) Uiso 0.50 1 d PD . .
C21S C 0.801(3) 0.4419(19) 0.5290(15) 0.347(17) Uiso 1 1 d D . .
H23S H 0.8145 0.4178 0.4892 0.520 Uiso 1 1 calc R . .
H22S H 0.8773 0.4542 0.5616 0.520 Uiso 1 1 calc R . .
H24S H 0.7668 0.4916 0.5241 0.520 Uiso 1 1 calc R . .
N11S N 0.664(3) 0.327(2) 0.5260(15) 0.194(11) Uiso 0.50 1 d PD . .
O32 O 0.2160(4) 0.6736(3) 0.1967(4) 0.100(2) Uani 1 1 d D . .
C53A C 0.1007(9) 0.6846(12) 0.1512(14) 0.090(9) Uani 0.61(4) 1 d PD E 2
H53D H 0.1056 0.7400 0.1434 0.135 Uiso 0.61(4) 1 calc PR E 2
H53E H 0.0347 0.6739 0.1695 0.135 Uiso 0.61(4) 1 calc PR E 2
H53F H 0.0875 0.6471 0.1116 0.135 Uiso 0.61(4) 1 calc PR E 2
C53 C 0.0963(17) 0.7037(16) 0.1884(14) 0.075(9) Uani 0.39(4) 1 d PD E 1
H53A H 0.1026 0.7583 0.1788 0.112 Uiso 0.39(4) 1 calc PR E 1
H53B H 0.0720 0.7046 0.2271 0.112 Uiso 0.39(4) 1 calc PR E 1
H53C H 0.0373 0.6678 0.1538 0.112 Uiso 0.39(4) 1 calc PR E 1

loop_
_atom_site_aniso_label
_atom_site_aniso_U_11
_atom_site_aniso_U_22
_atom_site_aniso_U_33
_atom_site_aniso_U_23
_atom_site_aniso_U_13
_atom_site_aniso_U_12
Cu1 0.0279(3) 0.0230(3) 0.0222(3) 0.0039(2) 0.0089(2) 0.0027(2)
Cu2 0.0273(3) 0.0268(3) 0.0211(3) 0.0027(2) 0.0101(2) -0.0010(2)
Cu3 0.0289(3) 0.0240(3) 0.0262(3) 0.0023(2) 0.0128(2) 0.0001(2)
O51 0.0272(18) 0.036(2) 0.0336(19) 0.0101(16) 0.0090(15) -0.0023(16)
O13 0.0306(18) 0.036(2) 0.0330(19) 0.0089(16) 0.0170(15) 0.0040(15)
N10 0.035(2) 0.030(2) 0.032(2) 0.0099(18) 0.0162(19) 0.0136(19)
N5 0.037(2) 0.037(3) 0.023(2) 0.0010(18) 0.0139(18) 0.000(2)
N9 0.029(2) 0.027(2) 0.026(2) 0.0064(17) 0.0102(17) 0.0054(18)
N7 0.024(2) 0.038(3) 0.024(2) 0.0063(18) 0.0074(17) -0.0056(18)
N12 0.030(2) 0.029(2) 0.024(2) 0.0027(17) 0.0089(17) 0.0036(18)
O52 0.035(2) 0.062(3) 0.0292(19) 0.0054(18) 0.0177(16) -0.0053(18)
N11 0.034(2) 0.025(2) 0.031(2) 0.0022(18) 0.0173(18) -0.0002(18)
N4 0.030(2) 0.030(2) 0.023(2) 0.0052(17) 0.0101(17) 0.0005(18)
N8 0.033(2) 0.023(2) 0.039(2) 0.0043(18) 0.020(2) -0.0005(18)
C31 0.042(3) 0.021(3) 0.025(2) 0.006(2) 0.018(2) 0.008(2)
N6 0.037(2) 0.028(2) 0.032(2) -0.0031(19) 0.0108(19) -0.0032(19)
O14 0.0281(19) 0.040(2) 0.047(2) -0.0037(18) 0.0147(17) -0.0097(16)
N3 0.029(2) 0.025(2) 0.025(2) 0.0059(17) 0.0072(17) -0.0007(17)
O34 0.062(3) 0.059(3) 0.034(2) 0.0171(19) 0.028(2) 0.003(2)
C6 0.033(3) 0.025(3) 0.024(2) 0.006(2) 0.010(2) 0.003(2)
C36 0.026(2) 0.026(3) 0.027(2) 0.009(2) 0.009(2) 0.001(2)
O31 0.051(3) 0.029(2) 0.095(4) 0.014(2) 0.030(2) -0.0069(19)
C12 0.030(3) 0.031(3) 0.029(3) 0.008(2) 0.015(2) 0.008(2)
O33 0.069(3) 0.050(3) 0.032(2) 0.0197(19) 0.020(2) 0.008(2)
C20 0.038(3) 0.037(3) 0.022(2) 0.002(2) 0.009(2) -0.006(2)
C11 0.025(2) 0.028(3) 0.024(2) 0.006(2) 0.008(2) 0.006(2)
C41 0.029(3) 0.033(3) 0.025(2) 0.007(2) 0.008(2) 0.003(2)
C15 0.032(3) 0.039(3) 0.023(2) 0.002(2) 0.010(2) 0.004(2)
C5 0.028(2) 0.023(3) 0.024(2) 0.004(2) 0.008(2) 0.000(2)
C24 0.033(3) 0.035(3) 0.027(3) 0.012(2) 0.010(2) 0.000(2)
C26 0.039(3) 0.023(3) 0.044(3) -0.001(2) 0.022(2) -0.003(2)
C45 0.030(3) 0.034(3) 0.029(3) 0.001(2) 0.007(2) 0.004(2)
C33 0.035(3) 0.049(4) 0.033(3) 0.015(3) 0.015(2) 0.021(3)
C38 0.031(3) 0.042(3) 0.025(3) 0.001(2) 0.011(2) 0.004(2)
C8 0.032(3) 0.038(3) 0.025(2) 0.001(2) 0.006(2) -0.005(2)
C9 0.032(3) 0.031(3) 0.025(2) 0.007(2) 0.009(2) 0.003(2)
C35 0.028(2) 0.025(3) 0.028(2) 0.007(2) 0.011(2) 0.001(2)
C7 0.037(3) 0.028(3) 0.026(3) 0.002(2) 0.012(2) -0.003(2)
C40 0.039(3) 0.038(3) 0.037(3) 0.017(2) 0.019(2) 0.011(2)
C39 0.030(3) 0.028(3) 0.042(3) -0.002(2) 0.013(2) -0.001(2)
C13 0.027(3) 0.026(3) 0.040(3) 0.003(2) 0.012(2) 0.001(2)
C30 0.033(3) 0.029(3) 0.060(4) 0.010(3) 0.026(3) 0.003(2)
C34 0.035(3) 0.028(3) 0.026(3) 0.004(2) 0.013(2) -0.002(2)
C43 0.033(3) 0.054(4) 0.028(3) 0.005(3) 0.013(2) -0.003(3)
C21 0.046(3) 0.040(3) 0.026(3) 0.006(2) 0.016(2) -0.008(3)
C22 0.053(4) 0.037(3) 0.022(3) 0.009(2) 0.005(2) -0.004(3)
C27 0.044(3) 0.034(3) 0.066(4) 0.011(3) 0.029(3) -0.001(3)
C37 0.028(3) 0.044(3) 0.029(3) 0.011(2) 0.012(2) 0.006(2)
C14 0.029(3) 0.031(3) 0.031(3) 0.000(2) 0.008(2) 0.001(2)
C48 0.045(3) 0.043(3) 0.040(3) 0.018(3) 0.021(3) 0.005(3)
C44 0.033(3) 0.043(3) 0.030(3) -0.006(2) 0.013(2) -0.002(2)
C32 0.034(3) 0.041(3) 0.030(3) 0.005(2) 0.010(2) 0.013(2)
C42 0.031(3) 0.046(3) 0.030(3) 0.012(2) 0.012(2) 0.005(2)
C23 0.035(3) 0.044(3) 0.028(3) 0.008(2) 0.008(2) 0.001(2)
C19 0.041(3) 0.044(3) 0.029(3) 0.011(2) 0.019(2) 0.001(3)
C49 0.039(3) 0.051(4) 0.059(4) -0.009(3) 0.017(3) -0.019(3)
C29 0.038(3) 0.041(4) 0.102(6) 0.033(4) 0.036(4) 0.014(3)
C17 0.058(4) 0.042(4) 0.033(3) -0.019(3) 0.010(3) -0.007(3)
C55 0.050(4) 0.086(5) 0.031(3) 0.005(3) 0.023(3) -0.005(3)
C18 0.062(4) 0.050(4) 0.026(3) -0.006(3) 0.016(3) 0.000(3)
C28 0.052(4) 0.034(4) 0.115(6) 0.032(4) 0.043(4) 0.014(3)
C57 0.096(6) 0.084(6) 0.047(4) 0.001(4) 0.048(4) 0.005(5)
C52 0.086(6) 0.025(4) 0.127(7) -0.004(4) 0.039(5) -0.009(4)
C56 0.104(7) 0.132(9) 0.078(6) 0.070(6) 0.027(5) 0.047(6)
N1 0.028(2) 0.032(2) 0.022(2) 0.0021(17) 0.0093(17) 0.0008(18)
O11 0.039(2) 0.0246(19) 0.0319(19) 0.0066(15) 0.0076(16) 0.0004(15)
N2 0.024(2) 0.022(2) 0.031(2) 0.0050(17) 0.0010(17) 0.0002(17)
O12 0.048(2) 0.031(2) 0.034(2) 0.0039(16) 0.0021(17) -0.0116(17)
O54 0.064(3) 0.067(3) 0.036(2) 0.012(2) 0.032(2) 0.007(2)
O53 0.061(3) 0.054(3) 0.047(2) 0.029(2) 0.030(2) 0.014(2)
C4 0.031(3) 0.026(3) 0.032(3) 0.008(2) 0.002(2) -0.001(2)
C3 0.028(3) 0.032(3) 0.049(3) 0.001(3) 0.006(2) 0.009(2)
C1 0.026(2) 0.031(3) 0.016(2) 0.0054(19) -0.0011(19) -0.005(2)
C16 0.030(3) 0.031(3) 0.031(3) 0.009(2) 0.018(2) 0.003(2)
C10 0.031(3) 0.032(3) 0.024(2) 0.005(2) 0.014(2) -0.001(2)
C25 0.038(3) 0.024(3) 0.044(3) 0.002(2) 0.013(2) -0.003(2)
C54 0.041(3) 0.040(4) 0.058(4) 0.018(3) 0.013(3) -0.004(3)
C46 0.048(3) 0.031(3) 0.055(4) 0.007(3) 0.020(3) 0.010(3)
C2 0.031(3) 0.032(3) 0.035(3) -0.009(2) 0.008(2) 0.006(2)
C50 0.090(5) 0.059(4) 0.044(4) 0.027(3) 0.026(4) 0.023(4)
N1S 0.062(5) 0.163(9) 0.059(4) 0.026(5) 0.018(4) -0.016(5)
C1S 0.074(6) 0.110(8) 0.051(5) 0.006(5) 0.027(4) -0.022(5)
C51 0.104(6) 0.084(6) 0.032(3) 0.005(3) 0.035(4) 0.007(5)
C47 0.080(5) 0.054(4) 0.043(4) 0.006(3) -0.018(3) -0.037(4)
C2S 0.087(6) 0.114(8) 0.046(4) 0.017(5) 0.019(4) -0.003(6)
F5 0.254(10) 0.122(6) 0.105(5) 0.040(4) 0.024(5) 0.050(6)
B2 0.080(6) 0.058(5) 0.044(4) 0.002(4) 0.020(4) -0.004(4)
F8A 0.094(9) 0.139(9) 0.155(12) -0.065(8) 0.089(9) -0.034(6)
F8B 0.136(18) 0.072(9) 0.070(9) 0.015(6) 0.073(11) 0.028(10)
N5S 0.061(4) 0.122(7) 0.089(5) 0.056(5) 0.040(4) 0.024(4)
F7A 0.145(14) 0.205(19) 0.058(6) -0.015(9) 0.037(8) 0.100(13)
F6A 0.116(12) 0.157(12) 0.090(11) 0.011(9) -0.047(10) -0.064(9)
F6B 0.097(10) 0.066(9) 0.123(14) 0.030(9) 0.056(10) -0.007(7)
F4 0.137(13) 0.098(10) 0.33(3) 0.097(14) 0.197(19) 0.039(9)
F1 0.140(9) 0.098(8) 0.060(5) 0.047(5) 0.034(6) 0.046(7)
C9S 0.051(10) 0.067(13) 0.080(14) 0.027(12) 0.023(11) 0.012(9)
B1 0.067(10) 0.19(2) 0.133(15) 0.145(17) 0.025(10) 0.046(11)
C10S 0.044(7) 0.057(9) 0.050(8) 0.013(7) 0.017(6) -0.015(6)
C11S 0.115(15) 0.039(8) 0.102(13) 0.006(8) 0.068(12) -0.020(9)
N4S 0.086(10) 0.095(12) 0.085(10) 0.006(8) 0.039(9) 0.008(9)
C8S 0.065(9) 0.072(10) 0.062(9) 0.036(8) 0.043(8) 0.030(8)
C4S 0.162(11) 0.099(8) 0.118(9) 0.010(7) 0.085(9) 0.019(8)
C6S 0.068(9) 0.038(7) 0.039(7) 0.009(5) 0.015(6) 0.016(6)
C5S 0.102(15) 0.055(11) 0.17(2) -0.039(13) 0.076(15) -0.019(10)
C13S 0.031(11) 0.43(6) 0.44(6) -0.38(6) 0.06(2) -0.07(2)
C3S 0.068(9) 0.032(7) 0.055(8) 0.005(6) 0.044(8) -0.003(6)
B3 0.055(4) 0.034(4) 0.046(4) 0.003(3) 0.022(3) 0.004(3)
F9 0.157(5) 0.068(3) 0.097(4) 0.040(3) -0.037(4) -0.014(3)
F10 0.055(2) 0.066(3) 0.057(2) 0.0080(19) 0.0104(18) -0.0018(19)
F11 0.095(3) 0.053(3) 0.097(3) 0.003(2) 0.007(3) 0.014(2)
F12 0.103(4) 0.163(6) 0.150(5) -0.089(5) 0.081(4) -0.061(4)
B4 0.067(9) 0.020(6) 0.051(8) -0.018(6) 0.044(8) -0.006(6)
F13 0.45(5) 0.35(4) 0.38(4) -0.22(3) 0.17(3) 0.16(4)
F14 0.024(3) 0.052(4) 0.059(4) 0.001(3) 0.011(3) 0.005(3)
F15 0.23(2) 0.97(8) 0.118(13) 0.08(2) 0.079(14) 0.41(4)
F16 0.21(2) 0.58(5) 0.59(5) 0.51(5) 0.30(3) 0.27(3)
N2S 0.093(10) 0.073(9) 0.059(8) -0.008(7) 0.043(8) -0.001(8)
N6S 0.022(6) 0.132(14) 0.097(11) -0.078(10) -0.012(6) 0.019(7)
N3S 0.097(12) 0.110(15) 0.144(17) -0.003(13) 0.049(12) -0.004(11)
F2 0.113(12) 0.132(17) 0.49(5) 0.08(2) -0.12(2) 0.043(11)
F3 0.78(7) 0.055(9) 0.072(9) 0.030(7) 0.16(2) 0.12(2)
F7B 0.110(16) 0.060(9) 0.13(2) -0.031(11) -0.065(13) -0.026(10)
C7S 0.096(15) 0.054(12) 0.087(16) 0.013(13) 0.026(16) 0.008(10)
C12S 0.045(8) 0.028(6) 0.035(6) -0.001(5) -0.015(6) -0.007(5)
O32 0.054(3) 0.049(3) 0.221(8) 0.078(4) 0.047(4) 0.013(2)
C53A 0.042(7) 0.055(11) 0.20(2) 0.092(14) 0.046(10) 0.023(6)
C53 0.11(2) 0.056(14) 0.059(16) 0.009(11) 0.019(13) 0.040(13)

loop_
_atom_type_symbol
_atom_type_description
_atom_type_scat_dispersion_real
_atom_type_scat_dispersion_imag
_atom_type_scat_source
C C 0.0033 0.0016 'International Tables Vol C Tables 4.2.6.8 and 6.1.1.4'
H H 0.0000 0.0000 'International Tables Vol C Tables 4.2.6.8 and 6.1.1.4'
B B 0.0013 0.0007 'International Tables Vol C Tables 4.2.6.8 and 6.1.1.4'
N N 0.0061 0.0033 'International Tables Vol C Tables 4.2.6.8 and 6.1.1.4'
O O 0.0106 0.0060 'International Tables Vol C Tables 4.2.6.8 and 6.1.1.4'
F F 0.0171 0.0103 'International Tables Vol C Tables 4.2.6.8 and 6.1.1.4'
Cu Cu 0.3201 1.2651 'International Tables Vol C Tables 4.2.6.8 and 6.1.1.4'

loop_
_geom_angle_atom_site_label_1
_geom_angle_atom_site_label_2
_geom_angle_atom_site_label_3
_geom_angle
_geom_angle_site_symmetry_1
_geom_angle_site_symmetry_3
C31 Cu1 C1 162.98(19) . .
C31 Cu1 N12 91.16(17) . .
C1 Cu1 N12 96.26(17) . .
C31 Cu1 N3 101.30(18) . .
C1 Cu1 N3 93.15(17) . .
N12 Cu1 N3 96.08(15) . .
C31 Cu1 Cu3 51.70(13) . .
C1 Cu1 Cu3 112.13(13) . .
N12 Cu1 Cu3 125.24(11) . .
N3 Cu1 Cu3 126.20(11) . .
C31 Cu1 Cu2 111.86(14) . .
C1 Cu1 Cu2 51.72(13) . .
N12 Cu1 Cu2 126.25(11) . .
N3 Cu1 Cu2 123.50(11) . .
Cu3 Cu1 Cu2 60.40(2) . .
C1 Cu2 C16 163.98(19) . .
C1 Cu2 N4 92.85(17) . .
C16 Cu2 N4 99.55(17) . .
C1 Cu2 N7 97.55(18) . .
C16 Cu2 N7 91.31(18) . .
N4 Cu2 N7 95.68(15) . .
C1 Cu2 Cu1 52.95(13) . .
C16 Cu2 Cu1 111.17(14) . .
N4 Cu2 Cu1 124.76(10) . .
N7 Cu2 Cu1 126.91(11) . .
C1 Cu2 Cu3 112.60(13) . .
C16 Cu2 Cu3 51.57(14) . .
N4 Cu2 Cu3 127.28(12) . .
N7 Cu2 Cu3 123.55(11) . .
Cu1 Cu2 Cu3 59.65(2) . .
C31 Cu3 C16 164.47(19) . .
C31 Cu3 N11 92.46(17) . .
C16 Cu3 N11 99.88(17) . .
C31 Cu3 N8 97.37(18) . .
C16 Cu3 N8 91.38(19) . .
N11 Cu3 N8 93.10(15) . .
C31 Cu3 Cu1 52.85(13) . .
C16 Cu3 Cu1 111.96(14) . .
N11 Cu3 Cu1 122.32(11) . .
N8 Cu3 Cu1 130.85(11) . .
C31 Cu3 Cu2 112.55(13) . .
C16 Cu3 Cu2 52.06(14) . .
N11 Cu3 Cu2 129.92(12) . .
N8 Cu3 Cu2 123.52(11) . .
Cu1 Cu3 Cu2 59.95(2) . .
C36 O51 C54 113.6(4) . .
C12 O13 C48 113.8(4) . .
C31 N10 C33 110.7(4) . .
C31 N10 C40 123.8(4) . .
C33 N10 C40 125.3(4) . .
C16 N5 C18 111.2(5) . .
C16 N5 C19 123.7(4) . .
C18 N5 C19 124.9(4) . .
C31 N9 C32 111.5(4) . .
C31 N9 C34 123.5(4) . .
C32 N9 C34 124.9(4) . .
C24 N7 C20 117.5(4) . .
C24 N7 Cu2 119.5(3) . .
C20 N7 Cu2 122.2(4) . .
C45 N12 C41 117.7(4) . .
C45 N12 Cu1 120.2(3) . .
C41 N12 Cu1 120.8(3) . .
C37 O52 C55 116.2(4) . .
C39 N11 C35 117.1(4) . .
C39 N11 Cu3 119.3(3) . .
C35 N11 Cu3 123.2(3) . .
C15 N4 C11 116.9(4) . .
C15 N4 Cu2 120.5(3) . .
C11 N4 Cu2 122.3(3) . .
C30 N8 C26 117.7(5) . .
C30 N8 Cu3 119.2(3) . .
C26 N8 Cu3 122.2(4) . .
N9 C31 N10 104.5(4) . .
N9 C31 Cu3 116.3(3) . .
N10 C31 Cu3 122.6(4) . .
N9 C31 Cu1 125.0(3) . .
N10 C31 Cu1 112.4(3) . .
Cu3 C31 Cu1 75.44(18) . .
C16 N6 C17 110.8(5) . .
C16 N6 C25 123.5(4) . .
C17 N6 C25 125.4(5) . .
C13 O14 C49 116.9(4) . .
C9 N3 C5 117.3(4) . .
C9 N3 Cu1 120.5(3) . .
C5 N3 Cu1 122.2(3) . .
C21 O34 C51 114.3(5) . .
C5 C6 O11 120.5(4) . .
C5 C6 C7 119.9(5) . .
O11 C6 C7 119.5(4) . .
O51 C36 C35 120.4(4) . .
O51 C36 C37 120.8(4) . .
C35 C36 C37 118.8(4) . .
C27 O31 C52 113.4(5) . .
O13 C12 C11 119.7(4) . .
O13 C12 C13 120.7(4) . .
C11 C12 C13 119.6(4) . .
C22 O33 C50 117.5(5) . .
N7 C20 C21 122.4(5) . .
N7 C20 C19 116.1(5) . .
C21 C20 C19 121.5(5) . .
N4 C11 C12 121.8(4) . .
N4 C11 C10 117.2(4) . .
C12 C11 C10 121.0(4) . .
N12 C41 C42 122.7(5) . .
N12 C41 C40 116.6(4) . .
C42 C41 C40 120.6(5) . .
N4 C15 C14 124.9(5) . .
N4 C15 H15 117.5 . .
C14 C15 H15 117.5 . .
N3 C5 C6 122.4(4) . .
N3 C5 C4 117.0(4) . .
C6 C5 C4 120.6(4) . .
N7 C24 C23 124.3(5) . .
N7 C24 H24 117.8 . .
C23 C24 H24 117.8 . .
N8 C26 C27 122.2(5) . .
N8 C26 C25 116.9(5) . .
C27 C26 C25 120.8(5) . .
N12 C45 C44 123.3(5) . .
N12 C45 H45 118.4 . .
C44 C45 H45 118.4 . .
C32 C33 N10 106.8(5) . .
C32 C33 H33 126.6 . .
N10 C33 H33 126.6 . .
C39 C38 C37 118.1(5) . .
C39 C38 H38 121.0 . .
C37 C38 H38 121.0 . .
C9 C8 C7 118.1(5) . .
C9 C8 H8 121.0 . .
C7 C8 H8 121.0 . .
N3 C9 C8 124.3(5) . .
N3 C9 H9 117.8 . .
C8 C9 H9 117.8 . .
N11 C35 C36 122.5(4) . .
N11 C35 C34 117.1(4) . .
C36 C35 C34 120.4(4) . .
O12 C7 C6 116.7(5) . .
O12 C7 C8 125.3(5) . .
C6 C7 C8 118.0(5) . .
N10 C40 C41 110.6(4) . .
N10 C40 H40A 109.5 . .
C41 C40 H40A 109.5 . .
N10 C40 H40B 109.5 . .
C41 C40 H40B 109.5 . .
H40A C40 H40B 108.1 . .
N11 C39 C38 124.6(5) . .
N11 C39 H39 117.7 . .
C38 C39 H39 117.7 . .
O14 C13 C14 125.8(5) . .
O14 C13 C12 115.6(4) . .
C14 C13 C12 118.6(5) . .
N8 C30 C29 123.7(5) . .
N8 C30 H30 118.1 . .
C29 C30 H30 118.1 . .
N9 C34 C35 114.0(4) . .
N9 C34 H34A 108.7 . .
C35 C34 H34A 108.7 . .
N9 C34 H34B 108.7 . .
C35 C34 H34B 108.7 . .
H34A C34 H34B 107.6 . .
O54 C43 C44 125.8(5) . .
O54 C43 C42 115.2(5) . .
C44 C43 C42 119.0(5) . .
C20 C21 O34 120.0(5) . .
C20 C21 C22 120.0(5) . .
O34 C21 C22 119.9(5) . .
O33 C22 C23 124.4(6) . .
O33 C22 C21 117.6(5) . .
C23 C22 C21 118.0(5) . .
O31 C27 C26 120.0(5) . .
O31 C27 C28 121.3(5) . .
C26 C27 C28 118.6(5) . .
O52 C37 C38 126.1(5) . .
O52 C37 C36 115.1(4) . .
C38 C37 C36 118.8(4) . .
C15 C14 C13 118.0(5) . .
C15 C14 H14 121.0 . .
C13 C14 H14 121.0 . .
O13 C48 H48A 109.5 . .
O13 C48 H48B 109.5 . .
H48A C48 H48B 109.5 . .
O13 C48 H48C 109.5 . .
H48A C48 H48C 109.5 . .
H48B C48 H48C 109.5 . .
C43 C44 C45 118.9(5) . .
C43 C44 H44 120.5 . .
C45 C44 H44 120.5 . .
C33 C32 N9 106.6(5) . .
C33 C32 H32 126.7 . .
N9 C32 H32 126.7 . .
O53 C42 C41 119.0(5) . .
O53 C42 C43 122.8(5) . .
C41 C42 C43 118.2(5) . .
C24 C23 C22 117.7(5) . .
C24 C23 H23 121.1 . .
C22 C23 H23 121.1 . .
N5 C19 C20 111.5(4) . .
N5 C19 H19A 109.3 . .
C20 C19 H19A 109.3 . .
N5 C19 H19B 109.3 . .
C20 C19 H19B 109.3 . .
H19A C19 H19B 108.0 . .
O14 C49 H49A 109.5 . .
O14 C49 H49B 109.5 . .
H49A C49 H49B 109.5 . .
O14 C49 H49C 109.5 . .
H49A C49 H49C 109.5 . .
H49B C49 H49C 109.5 . .
C28 C29 C30 118.2(6) . .
C28 C29 H29 120.9 . .
C30 C29 H29 120.9 . .
C18 C17 N6 107.1(5) . .
C18 C17 H17 126.4 . .
N6 C17 H17 126.4 . .
O52 C55 H55A 109.5 . .
O52 C55 H55B 109.5 . .
H55A C55 H55B 109.5 . .
O52 C55 H55C 109.5 . .
H55A C55 H55C 109.5 . .
H55B C55 H55C 109.5 . .
C17 C18 N5 106.7(5) . .
C17 C18 H18 126.7 . .
N5 C18 H18 126.7 . .
O32 C28 C29 124.7(6) . .
O32 C28 C27 115.9(6) . .
C29 C28 C27 119.4(6) . .
O54 C57 H57A 109.5 . .
O54 C57 H57B 109.5 . .
H57A C57 H57B 109.5 . .
O54 C57 H57C 109.5 . .
H57A C57 H57C 109.5 . .
H57B C57 H57C 109.5 . .
O31 C52 H52A 109.5 . .
O31 C52 H52B 109.5 . .
H52A C52 H52B 109.5 . .
O31 C52 H52C 109.5 . .
H52A C52 H52C 109.5 . .
H52B C52 H52C 109.5 . .
O53 C56 H56A 109.5 . .
O53 C56 H56B 109.5 . .
H56A C56 H56B 109.5 . .
O53 C56 H56C 109.5 . .
H56A C56 H56C 109.5 . .
H56B C56 H56C 109.5 . .
C1 N1 C2 110.8(4) . .
C1 N1 C10 124.4(4) . .
C2 N1 C10 124.5(4) . .
C6 O11 C46 112.1(4) . .
C1 N2 C3 110.8(4) . .
C1 N2 C4 123.3(4) . .
C3 N2 C4 125.7(4) . .
C7 O12 C47 117.7(5) . .
C43 O54 C57 116.3(5) . .
C42 O53 C56 116.3(6) . .
N2 C4 C5 110.9(4) . .
N2 C4 H4A 109.5 . .
C5 C4 H4A 109.5 . .
N2 C4 H4B 109.5 . .
C5 C4 H4B 109.5 . .
H4A C4 H4B 108.0 . .
C2 C3 N2 107.1(5) . .
C2 C3 H3 126.5 . .
N2 C3 H3 126.5 . .
N2 C1 N1 104.4(4) . .
N2 C1 Cu2 125.4(3) . .
N1 C1 Cu2 115.3(3) . .
N2 C1 Cu1 112.9(3) . .
N1 C1 Cu1 122.8(3) . .
Cu2 C1 Cu1 75.32(18) . .
N6 C16 N5 104.2(4) . .
N6 C16 Cu3 114.9(4) . .
N5 C16 Cu3 122.4(3) . .
N6 C16 Cu2 124.3(3) . .
N5 C16 Cu2 114.2(4) . .
Cu3 C16 Cu2 76.36(17) . .
N1 C10 C11 112.6(4) . .
N1 C10 H10A 109.1 . .
C11 C10 H10A 109.1 . .
N1 C10 H10B 109.1 . .
C11 C10 H10B 109.1 . .
H10A C10 H10B 107.8 . .
N6 C25 C26 112.4(4) . .
N6 C25 H25A 109.1 . .
C26 C25 H25A 109.1 . .
N6 C25 H25B 109.1 . .
C26 C25 H25B 109.1 . .
H25A C25 H25B 107.8 . .
O51 C54 H54A 109.5 . .
O51 C54 H54B 109.5 . .
H54A C54 H54B 109.5 . .
O51 C54 H54C 109.5 . .
H54A C54 H54C 109.5 . .
H54B C54 H54C 109.5 . .
O11 C46 H46A 109.5 . .
O11 C46 H46B 109.5 . .
H46A C46 H46B 109.5 . .
O11 C46 H46C 109.5 . .
H46A C46 H46C 109.5 . .
H46B C46 H46C 109.5 . .
C3 C2 N1 106.8(5) . .
C3 C2 H2 126.6 . .
N1 C2 H2 126.6 . .
O33 C50 H50A 109.5 . .
O33 C50 H50B 109.5 . .
H50A C50 H50B 109.5 . .
O33 C50 H50C 109.5 . .
H50A C50 H50C 109.5 . .
H50B C50 H50C 109.5 . .
N1S C1S C2S 179.4(8) . .
O34 C51 H51A 109.5 . .
O34 C51 H51B 109.5 . .
H51A C51 H51B 109.5 . .
O34 C51 H51C 109.5 . .
H51A C51 H51C 109.5 . .
H51B C51 H51C 109.5 . .
O12 C47 H47A 109.5 . .
O12 C47 H47B 109.5 . .
H47A C47 H47B 109.5 . .
O12 C47 H47C 109.5 . .
H47A C47 H47C 109.5 . .
H47B C47 H47C 109.5 . .
C1S C2S H1S 109.5 . .
C1S C2S H2S 109.5 . .
H1S C2S H2S 109.5 . .
C1S C2S H3S 109.5 . .
H1S C2S H3S 109.5 . .
H2S C2S H3S 109.5 . .
F6A B2 F7A 122.4(14) . .
F6A B2 F8A 113.0(12) . .
F7A B2 F8A 111.4(11) . .
F6A B2 F5 109.2(9) . .
F7A B2 F5 102.6(11) . .
F8A B2 F5 93.7(10) . .
F6A B2 F7B 126.5(15) . .
F8A B2 F7B 82.0(14) . .
F5 B2 F7B 121.2(13) . .
F6A B2 F8B 53.3(10) . .
F7A B2 F8B 139.6(13) . .
F8A B2 F8B 60.0(9) . .
F5 B2 F8B 116.9(9) . .
F7B B2 F8B 111.1(15) . .
F6A B2 F6B 48.6(9) . .
F7A B2 F6B 78.8(11) . .
F8A B2 F6B 158.8(12) . .
F5 B2 F6B 102.3(9) . .
F7B B2 F6B 101.0(14) . .
F8B B2 F6B 99.9(12) . .
C10S N5S C8S 97.8(11) . .
F3 F4 B1 63.6(13) 2_565 .
F3 F4 F2 119.7(17) 2_565 2_565
B1 F4 F2 56.2(10) . 2_565
C8S C9S H7S 109.5 . .
C8S C9S H8S 109.5 . .
H7S C9S H8S 109.5 . .
C8S C9S H9S 109.5 . .
H7S C9S H9S 109.5 . .
H8S C9S H9S 109.5 . .
F4 B1 F4 180(2) 2_565 .
F4 B1 F3 124(2) 2_565 2_565
F4 B1 F3 56(2) . 2_565
F4 B1 F3 56(2) 2_565 .
F4 B1 F3 124(2) . .
F3 B1 F3 180.0(15) 2_565 .
F4 B1 F2 77.8(15) 2_565 .
F4 B1 F2 102.2(15) . .
F3 B1 F2 47(2) 2_565 .
F3 B1 F2 133(2) . .
F4 B1 F2 102.2(15) 2_565 2_565
F4 B1 F2 77.8(15) . 2_565
F3 B1 F2 133(2) 2_565 2_565
F3 B1 F2 47(2) . 2_565
F2 B1 F2 180(3) . 2_565
F4 B1 F1 90.9(9) 2_565 .
F4 B1 F1 89.1(9) . .
F3 B1 F1 94.0(8) 2_565 .
F3 B1 F1 86.0(8) . .
F2 B1 F1 96.4(6) . .
F2 B1 F1 83.6(6) 2_565 .
F4 B1 F1 89.1(9) 2_565 2_565
F4 B1 F1 90.9(9) . 2_565
F3 B1 F1 86.0(8) 2_565 2_565
F3 B1 F1 94.0(8) . 2_565
F2 B1 F1 83.6(6) . 2_565
F2 B1 F1 96.4(6) 2_565 2_565
F1 B1 F1 180.0(8) . 2_565
N5S C10S C11S 167.0(14) . .
C10S C11S H10S 109.5 . .
C10S C11S H11S 109.5 . .
H10S C11S H11S 109.5 . .
C10S C11S H12S 109.5 . .
H10S C11S H12S 109.5 . .
H11S C11S H12S 109.5 . .
N5S C8S C9S 176.8(14) . .
C18S C19S C18S 180.000(4) 2_556 .
C5S C4S C3S 88.3(16) . .
N4S C6S C7S 175.4(17) . .
N3S C5S C4S 167(3) . .
N9S C18S C19S 119.7(15) . .
C12S C13S H13S 109.5 . .
C12S C13S H15S 109.5 . .
H13S C13S H15S 109.5 . .
C12S C13S H14S 109.5 . .
H13S C13S H14S 109.5 . .
H15S C13S H14S 109.5 . .
N2S C3S C4S 177.3(15) . .
F12 B3 F11 111.3(6) . .
F12 B3 F9 108.5(7) . .
F11 B3 F9 106.0(6) . .
F12 B3 F10 111.6(5) . .
F11 B3 F10 111.7(6) . .
F9 B3 F10 107.4(5) . .
F16 B4 F15 148.2(19) . .
F16 B4 F13 102.3(15) . .
F15 B4 F13 106.0(18) . .
F16 B4 F14 98.0(17) . .
F15 B4 F14 95.5(13) . .
F13 B4 F14 91.1(15) . .
C16S C17S H19S 109.5 . .
C16S C17S H20S 109.5 . .
H19S C17S H20S 109.5 . .
C16S C17S H21S 109.5 . .
H19S C17S H21S 109.5 . .
H20S C17S H21S 109.5 . .
F3 F2 B1 59.0(15) 2_565 .
F3 F2 F4 105(2) 2_565 2_565
B1 F2 F4 46.0(9) . 2_565
F2 F3 F4 135(2) 2_565 2_565
F2 F3 B1 74.5(19) 2_565 .
F4 F3 B1 60.7(13) 2_565 .
N8S C16S C17S 135(3) . .
C6S C7S H4S 109.5 . .
C6S C7S H5S 109.5 . .
H4S C7S H5S 109.5 . .
C6S C7S H6S 109.5 . .
H4S C7S H6S 109.5 . .
H5S C7S H6S 109.5 . .
N7S C14S C15S 158(3) . .
C14S C15S H16S 109.5 . .
C14S C15S H17S 109.5 . .
H16S C15S H17S 109.5 . .
C14S C15S H18S 109.5 . .
H16S C15S H18S 109.5 . .
H17S C15S H18S 109.5 . .
N6S C12S C13S 123.8(13) . .
N11S C20S N10S 81(2) . .
N11S C20S C21S 141(3) . .
N10S C20S C21S 137(2) . .
C20S N10S N11S 48.2(14) . .
C20S C21S H23S 109.5 . .
C20S C21S H22S 109.5 . .
H23S C21S H22S 109.5 . .
C20S C21S H24S 109.5 . .
H23S C21S H24S 109.5 . .
H22S C21S H24S 109.5 . .
C20S N11S N10S 50.8(16) . .
C28 O32 C53 114.5(13) . .
C28 O32 C53A 114.5(7) . .
O32 C53A H53D 109.5 . .
O32 C53A H53E 109.5 . .
H53D C53A H53E 109.5 . .
O32 C53A H53F 109.5 . .
H53D C53A H53F 109.5 . .
H53E C53A H53F 109.5 . .
O32 C53 H53A 109.5 . .
O32 C53 H53B 109.5 . .
H53A C53 H53B 109.5 . .
O32 C53 H53C 109.5 . .
H53A C53 H53C 109.5 . .
H53B C53 H53C 109.5 . .

loop_
_geom_bond_atom_site_label_1
_geom_bond_atom_site_label_2
_geom_bond_distance
_geom_bond_site_symmetry_2
Cu1 C31 2.051(5) .
Cu1 C1 2.061(5) .
Cu1 N12 2.126(4) .
Cu1 N3 2.136(4) .
Cu1 Cu3 2.4902(8) .
Cu1 Cu2 2.4978(8) .
Cu2 C1 2.027(5) .
Cu2 C16 2.036(5) .
Cu2 N4 2.130(4) .
Cu2 N7 2.141(4) .
Cu2 Cu3 2.5092(8) .
Cu3 C31 2.019(5) .
Cu3 C16 2.023(5) .
Cu3 N11 2.135(4) .
Cu3 N8 2.135(4) .
O51 C36 1.369(6) .
O51 C54 1.436(7) .
O13 C12 1.376(5) .
O13 C48 1.435(6) .
N10 C31 1.356(6) .
N10 C33 1.386(7) .
N10 C40 1.461(6) .
N5 C16 1.360(6) .
N5 C18 1.373(7) .
N5 C19 1.457(7) .
N9 C31 1.337(6) .
N9 C32 1.384(6) .
N9 C34 1.453(6) .
N7 C24 1.321(7) .
N7 C20 1.357(6) .
N12 C45 1.340(6) .
N12 C41 1.341(7) .
O52 C37 1.350(6) .
O52 C55 1.446(7) .
N11 C39 1.342(6) .
N11 C35 1.350(6) .
N4 C15 1.325(6) .
N4 C11 1.358(6) .
N8 C30 1.326(7) .
N8 C26 1.344(6) .
N6 C16 1.346(7) .
N6 C17 1.383(7) .
N6 C25 1.450(7) .
O14 C13 1.352(6) .
O14 C49 1.433(7) .
N3 C9 1.331(6) .
N3 C5 1.343(6) .
O34 C21 1.372(6) .
O34 C51 1.442(8) .
C6 C5 1.373(7) .
C6 O11 1.378(6) .
C6 C7 1.387(7) .
C36 C35 1.378(6) .
C36 C37 1.408(7) .
O31 C27 1.372(7) .
O31 C52 1.461(9) .
C12 C11 1.377(7) .
C12 C13 1.390(7) .
O33 C22 1.343(6) .
O33 C50 1.428(8) .
C20 C21 1.358(8) .
C20 C19 1.516(8) .
C11 C10 1.510(7) .
C41 C42 1.392(7) .
C41 C40 1.513(7) .
C15 C14 1.372(7) .
C15 H15 0.9500 .
C5 C4 1.519(7) .
C24 C23 1.390(7) .
C24 H24 0.9500 .
C26 C27 1.374(8) .
C26 C25 1.502(8) .
C45 C44 1.382(7) .
C45 H45 0.9500 .
C33 C32 1.333(8) .
C33 H33 0.9500 .
C38 C39 1.369(7) .
C38 C37 1.379(7) .
C38 H38 0.9500 .
C8 C9 1.377(7) .
C8 C7 1.390(8) .
C8 H8 0.9500 .
C9 H9 0.9500 .
C35 C34 1.503(6) .
C7 O12 1.341(6) .
C40 H40A 0.9900 .
C40 H40B 0.9900 .
C39 H39 0.9500 .
C13 C14 1.372(7) .
C30 C29 1.368(8) .
C30 H30 0.9500 .
C34 H34A 0.9900 .
C34 H34B 0.9900 .
C43 O54 1.348(6) .
C43 C44 1.370(8) .
C43 C42 1.400(8) .
C21 C22 1.399(8) .
C22 C23 1.390(7) .
C27 C28 1.384(9) .
C14 H14 0.9500 .
C48 H48A 0.9800 .
C48 H48B 0.9800 .
C48 H48C 0.9800 .
C44 H44 0.9500 .
C32 H32 0.9500 .
C42 O53 1.355(7) .
C23 H23 0.9500 .
C19 H19A 0.9900 .
C19 H19B 0.9900 .
C49 H49A 0.9800 .
C49 H49B 0.9800 .
C49 H49C 0.9800 .
C29 C28 1.368(9) .
C29 H29 0.9500 .
C17 C18 1.334(9) .
C17 H17 0.9500 .
C55 H55A 0.9800 .
C55 H55B 0.9800 .
C55 H55C 0.9800 .
C18 H18 0.9500 .
C28 O32 1.357(8) .
C57 O54 1.435(8) .
C57 H57A 0.9800 .
C57 H57B 0.9800 .
C57 H57C 0.9800 .
C52 H52A 0.9800 .
C52 H52B 0.9800 .
C52 H52C 0.9800 .
C56 O53 1.413(9) .
C56 H56A 0.9800 .
C56 H56B 0.9800 .
C56 H56C 0.9800 .
N1 C1 1.359(6) .
N1 C2 1.379(6) .
N1 C10 1.452(6) .
O11 C46 1.446(6) .
N2 C1 1.349(6) .
N2 C3 1.382(6) .
N2 C4 1.451(6) .
O12 C47 1.419(7) .
C4 H4A 0.9900 .
C4 H4B 0.9900 .
C3 C2 1.334(8) .
C3 H3 0.9500 .
C10 H10A 0.9900 .
C10 H10B 0.9900 .
C25 H25A 0.9900 .
C25 H25B 0.9900 .
C54 H54A 0.9800 .
C54 H54B 0.9800 .
C54 H54C 0.9800 .
C46 H46A 0.9800 .
C46 H46B 0.9800 .
C46 H46C 0.9800 .
C2 H2 0.9500 .
C50 H50A 0.9800 .
C50 H50B 0.9800 .
C50 H50C 0.9800 .
N1S C1S 1.238(13) .
C1S C2S 1.511(14) .
C51 H51A 0.9800 .
C51 H51B 0.9800 .
C51 H51C 0.9800 .
C47 H47A 0.9800 .
C47 H47B 0.9800 .
C47 H47C 0.9800 .
C2S H1S 0.9800 .
C2S H2S 0.9800 .
C2S H3S 0.9800 .
F5 B2 1.344(11) .
B2 F6A 1.245(13) .
B2 F7A 1.282(15) .
B2 F8A 1.327(12) .
B2 F7B 1.368(17) .
B2 F8B 1.378(14) .
B2 F6B 1.416(17) .
N5S C10S 1.103(15) .
N5S C8S 1.431(17) .
F4 F3 1.10(4) 2_565
F4 B1 1.165(9) .
F4 F2 1.58(3) 2_565
F1 B1 1.727(11) .
C9S C8S 1.50(3) .
C9S H7S 0.9800 .
C9S H8S 0.9800 .
C9S H9S 0.9800 .
B1 F4 1.165(9) 2_565
B1 F3 1.196(14) 2_565
B1 F3 1.196(14) .
B1 F2 1.345(17) .
B1 F2 1.345(17) 2_565
B1 F1 1.727(11) 2_565
C10S C11S 1.59(2) .
C11S H10S 0.9800 .
C11S H11S 0.9800 .
C11S H12S 0.9800 .
N4S C6S 1.135(18) .
C19S C18S 1.754(18) 2_556
C19S C18S 1.754(18) .
C4S C5S 1.26(2) .
C4S C3S 1.386(19) .
C6S C7S 1.47(3) .
C5S N3S 1.14(2) .
C18S N9S 1.28(2) .
C13S C12S 1.82(3) .
C13S H13S 0.9800 .
C13S H15S 0.9800 .
C13S H14S 0.9800 .
C3S N2S 1.152(19) .
B3 F12 1.315(8) .
B3 F11 1.348(8) .
B3 F9 1.361(8) .
B3 F10 1.383(8) .
B4 F16 1.168(17) .
B4 F15 1.231(15) .
B4 F13 1.352(19) .
B4 F14 1.373(14) .
N8S C16S 1.20(3) .
N6S C12S 1.20(2) .
N7S C14S 1.10(3) .
C17S C16S 1.72(3) .
C17S H19S 0.9800 .
C17S H20S 0.9800 .
C17S H21S 0.9800 .
F2 F3 1.01(4) 2_565
F2 F4 1.58(3) 2_565
F3 F2 1.01(4) 2_565
F3 F4 1.10(4) 2_565
C7S H4S 0.9800 .
C7S H5S 0.9800 .
C7S H6S 0.9800 .
C14S C15S 2.47(4) .
C15S H16S 0.9800 .
C15S H17S 0.9800 .
C15S H18S 0.9800 .
C20S N11S 1.21(3) .
C20S N10S 1.26(3) .
C20S C21S 1.33(3) .
N10S N11S 1.60(4) .
C21S H23S 0.9800 .
C21S H22S 0.9800 .
C21S H24S 0.9800 .
O32 C53 1.522(14) .
O32 C53A 1.523(13) .
C53A H53D 0.9800 .
C53A H53E 0.9800 .
C53A H53F 0.9800 .
C53 H53A 0.9800 .
C53 H53B 0.9800 .
C53 H53C 0.9800 .

loop_
_geom_torsion_atom_site_label_1
_geom_torsion_atom_site_label_2
_geom_torsion_atom_site_label_3
_geom_torsion_atom_site_label_4
_geom_torsion
_geom_torsion_site_symmetry_1
_geom_torsion_site_symmetry_4
C31 Cu1 Cu2 C1 -174.8(2) . .
N12 Cu1 Cu2 C1 -66.0(2) . .
N3 Cu1 Cu2 C1 64.0(2) . .
Cu3 Cu1 Cu2 C1 180.00(17) . .
C31 Cu1 Cu2 C16 7.7(2) . .
C1 Cu1 Cu2 C16 -177.6(2) . .
N12 Cu1 Cu2 C16 116.4(2) . .
N3 Cu1 Cu2 C16 -113.59(19) . .
Cu3 Cu1 Cu2 C16 2.42(15) . .
C31 Cu1 Cu2 N4 -111.4(2) . .
C1 Cu1 Cu2 N4 63.4(2) . .
N12 Cu1 Cu2 N4 -2.6(2) . .
N3 Cu1 Cu2 N4 127.37(19) . .
Cu3 Cu1 Cu2 N4 -116.61(14) . .
C31 Cu1 Cu2 N7 116.4(2) . .
C1 Cu1 Cu2 N7 -68.8(2) . .
N12 Cu1 Cu2 N7 -134.85(19) . .
N3 Cu1 Cu2 N7 -4.84(19) . .
Cu3 Cu1 Cu2 N7 111.17(14) . .
C31 Cu1 Cu2 Cu3 5.23(14) . .
C1 Cu1 Cu2 Cu3 180.00(17) . .
N12 Cu1 Cu2 Cu3 113.98(14) . .
N3 Cu1 Cu2 Cu3 -116.01(13) . .
C1 Cu1 Cu3 C31 173.8(2) . .
N12 Cu1 Cu3 C31 58.3(2) . .
N3 Cu1 Cu3 C31 -74.4(2) . .
Cu2 Cu1 Cu3 C31 173.81(17) . .
C31 Cu1 Cu3 C16 -176.3(2) . .
C1 Cu1 Cu3 C16 -2.4(2) . .
N12 Cu1 Cu3 C16 -118.0(2) . .
N3 Cu1 Cu3 C16 109.3(2) . .
Cu2 Cu1 Cu3 C16 -2.45(15) . .
C31 Cu1 Cu3 N11 65.4(2) . .
C1 Cu1 Cu3 N11 -120.7(2) . .
N12 Cu1 Cu3 N11 123.70(19) . .
N3 Cu1 Cu3 N11 -9.0(2) . .
Cu2 Cu1 Cu3 N11 -120.75(14) . .
C31 Cu1 Cu3 N8 -63.7(2) . .
C1 Cu1 Cu3 N8 110.1(2) . .
N12 Cu1 Cu3 N8 -5.5(2) . .
N3 Cu1 Cu3 N8 -138.2(2) . .
Cu2 Cu1 Cu3 N8 110.07(15) . .
C31 Cu1 Cu3 Cu2 -173.81(17) . .
C1 Cu1 Cu3 Cu2 0.00(14) . .
N12 Cu1 Cu3 Cu2 -115.55(14) . .
N3 Cu1 Cu3 Cu2 111.78(14) . .
C1 Cu2 Cu3 C31 -5.3(2) . .
C16 Cu2 Cu3 C31 177.5(2) . .
N4 Cu2 Cu3 C31 107.3(2) . .
N7 Cu2 Cu3 C31 -121.9(2) . .
Cu1 Cu2 Cu3 C31 -5.34(15) . .
C1 Cu2 Cu3 C16 177.1(2) . .
N4 Cu2 Cu3 C16 -70.3(2) . .
N7 Cu2 Cu3 C16 60.6(2) . .
Cu1 Cu2 Cu3 C16 177.12(17) . .
C1 Cu2 Cu3 N11 108.7(2) . .
C16 Cu2 Cu3 N11 -68.4(2) . .
N4 Cu2 Cu3 N11 -138.64(19) . .
N7 Cu2 Cu3 N11 -7.8(2) . .
Cu1 Cu2 Cu3 N11 108.74(14) . .
C1 Cu2 Cu3 N8 -121.5(2) . .
C16 Cu2 Cu3 N8 61.3(2) . .
N4 Cu2 Cu3 N8 -8.93(19) . .
N7 Cu2 Cu3 N8 121.91(19) . .
Cu1 Cu2 Cu3 N8 -121.55(14) . .
C1 Cu2 Cu3 Cu1 0.00(14) . .
C16 Cu2 Cu3 Cu1 -177.12(17) . .
N4 Cu2 Cu3 Cu1 112.62(13) . .
N7 Cu2 Cu3 Cu1 -116.54(14) . .
C1 Cu2 N7 C24 40.3(4) . .
C16 Cu2 N7 C24 -153.1(4) . .
N4 Cu2 N7 C24 -53.4(4) . .
Cu1 Cu2 N7 C24 88.9(4) . .
Cu3 Cu2 N7 C24 163.8(3) . .
C1 Cu2 N7 C20 -129.0(4) . .
C16 Cu2 N7 C20 37.6(4) . .
N4 Cu2 N7 C20 137.4(4) . .
Cu1 Cu2 N7 C20 -80.3(4) . .
Cu3 Cu2 N7 C20 -5.4(4) . .
C31 Cu1 N12 C45 -150.9(4) . .
C1 Cu1 N12 C45 44.4(4) . .
N3 Cu1 N12 C45 -49.4(4) . .
Cu3 Cu1 N12 C45 167.2(3) . .
Cu2 Cu1 N12 C45 90.6(4) . .
C31 Cu1 N12 C41 42.6(4) . .
C1 Cu1 N12 C41 -122.1(4) . .
N3 Cu1 N12 C41 144.0(4) . .
Cu3 Cu1 N12 C41 0.7(4) . .
Cu2 Cu1 N12 C41 -75.9(4) . .
C31 Cu3 N11 C39 -159.2(4) . .
C16 Cu3 N11 C39 30.3(4) . .
N8 Cu3 N11 C39 -61.7(4) . .
Cu1 Cu3 N11 C39 154.3(3) . .
Cu2 Cu3 N11 C39 78.4(4) . .
C31 Cu3 N11 C35 28.3(4) . .
C16 Cu3 N11 C35 -142.2(4) . .
N8 Cu3 N11 C35 125.9(4) . .
Cu1 Cu3 N11 C35 -18.2(4) . .
Cu2 Cu3 N11 C35 -94.1(4) . .
C1 Cu2 N4 C15 -155.5(4) . .
C16 Cu2 N4 C15 34.7(4) . .
N7 Cu2 N4 C15 -57.6(4) . .
Cu1 Cu2 N4 C15 158.9(3) . .
Cu3 Cu2 N4 C15 83.1(4) . .
C1 Cu2 N4 C11 29.7(4) . .
C16 Cu2 N4 C11 -140.1(4) . .
N7 Cu2 N4 C11 127.6(4) . .
Cu1 Cu2 N4 C11 -15.9(4) . .
Cu3 Cu2 N4 C11 -91.7(4) . .
C31 Cu3 N8 C30 37.9(4) . .
C16 Cu3 N8 C30 -155.0(4) . .
N11 Cu3 N8 C30 -55.0(4) . .
Cu1 Cu3 N8 C30 84.0(4) . .
Cu2 Cu3 N8 C30 161.2(3) . .
C31 Cu3 N8 C26 -131.0(4) . .
C16 Cu3 N8 C26 36.1(4) . .
N11 Cu3 N8 C26 136.1(4) . .
Cu1 Cu3 N8 C26 -84.9(4) . .
Cu2 Cu3 N8 C26 -7.7(4) . .
C32 N9 C31 N10 -0.3(5) . .
C34 N9 C31 N10 -176.3(4) . .
C32 N9 C31 Cu3 138.1(4) . .
C34 N9 C31 Cu3 -37.8(6) . .
C32 N9 C31 Cu1 -131.7(4) . .
C34 N9 C31 Cu1 52.4(6) . .
C33 N10 C31 N9 -0.3(5) . .
C40 N10 C31 N9 -174.7(4) . .
C33 N10 C31 Cu3 -135.3(4) . .
C40 N10 C31 Cu3 50.3(6) . .
C33 N10 C31 Cu1 138.1(4) . .
C40 N10 C31 Cu1 -36.3(6) . .
C16 Cu3 C31 N9 135.3(6) . .
N11 Cu3 C31 N9 -7.5(4) . .
N8 Cu3 C31 N9 -100.9(4) . .
Cu1 Cu3 C31 N9 122.2(4) . .
Cu2 Cu3 C31 N9 128.0(3) . .
C16 Cu3 C31 N10 -94.4(8) . .
N11 Cu3 C31 N10 122.8(4) . .
N8 Cu3 C31 N10 29.3(4) . .
Cu1 Cu3 C31 N10 -107.5(4) . .
Cu2 Cu3 C31 N10 -101.7(4) . .
C16 Cu3 C31 Cu1 13.1(8) . .
N11 Cu3 C31 Cu1 -129.70(15) . .
N8 Cu3 C31 Cu1 136.85(14) . .
Cu2 Cu3 C31 Cu1 5.80(16) . .
C1 Cu1 C31 N9 -132.1(6) . .
N12 Cu1 C31 N9 111.9(4) . .
N3 Cu1 C31 N9 15.5(4) . .
Cu3 Cu1 C31 N9 -112.1(4) . .
Cu2 Cu1 C31 N9 -117.9(4) . .
C1 Cu1 C31 N10 99.7(7) . .
N12 Cu1 C31 N10 -16.3(4) . .
N3 Cu1 C31 N10 -112.7(4) . .
Cu3 Cu1 C31 N10 119.7(4) . .
Cu2 Cu1 C31 N10 113.9(3) . .
C1 Cu1 C31 Cu3 -20.0(7) . .
N12 Cu1 C31 Cu3 -136.00(15) . .
N3 Cu1 C31 Cu3 127.57(14) . .
Cu2 Cu1 C31 Cu3 -5.80(16) . .
C31 Cu1 N3 C9 35.4(4) . .
C1 Cu1 N3 C9 -153.7(4) . .
N12 Cu1 N3 C9 -57.0(4) . .
Cu3 Cu1 N3 C9 85.8(4) . .
Cu2 Cu1 N3 C9 161.4(3) . .
C31 Cu1 N3 C5 -142.1(4) . .
C1 Cu1 N3 C5 28.9(4) . .
N12 Cu1 N3 C5 125.5(4) . .
Cu3 Cu1 N3 C5 -91.6(4) . .
Cu2 Cu1 N3 C5 -16.1(4) . .
C54 O51 C36 C35 98.6(5) . .
C54 O51 C36 C37 -83.1(6) . .
C48 O13 C12 C11 100.8(5) . .
C48 O13 C12 C13 -81.8(6) . .
C24 N7 C20 C21 -2.4(7) . .
Cu2 N7 C20 C21 167.1(4) . .
C24 N7 C20 C19 179.1(4) . .
Cu2 N7 C20 C19 -11.4(6) . .
C15 N4 C11 C12 0.2(7) . .
Cu2 N4 C11 C12 175.2(4) . .
C15 N4 C11 C10 -177.3(4) . .
Cu2 N4 C11 C10 -2.3(6) . .
O13 C12 C11 N4 174.1(4) . .
C13 C12 C11 N4 -3.4(8) . .
O13 C12 C11 C10 -8.6(7) . .
C13 C12 C11 C10 174.0(5) . .
C45 N12 C41 C42 -4.1(7) . .
Cu1 N12 C41 C42 162.7(4) . .
C45 N12 C41 C40 177.6(4) . .
Cu1 N12 C41 C40 -15.5(6) . .
C11 N4 C15 C14 3.4(8) . .
Cu2 N4 C15 C14 -171.7(4) . .
C9 N3 C5 C6 -1.7(7) . .
Cu1 N3 C5 C6 175.8(3) . .
C9 N3 C5 C4 -179.8(4) . .
Cu1 N3 C5 C4 -2.3(6) . .
O11 C6 C5 N3 -175.4(4) . .
C7 C6 C5 N3 1.9(7) . .
O11 C6 C5 C4 2.7(7) . .
C7 C6 C5 C4 -180.0(4) . .
C20 N7 C24 C23 2.1(8) . .
Cu2 N7 C24 C23 -167.6(4) . .
C30 N8 C26 C27 -2.9(7) . .
Cu3 N8 C26 C27 166.2(4) . .
C30 N8 C26 C25 178.5(5) . .
Cu3 N8 C26 C25 -12.4(6) . .
C41 N12 C45 C44 1.7(7) . .
Cu1 N12 C45 C44 -165.3(4) . .
C31 N10 C33 C32 0.8(6) . .
C40 N10 C33 C32 175.1(5) . .
C5 N3 C9 C8 0.6(7) . .
Cu1 N3 C9 C8 -176.9(4) . .
C7 C8 C9 N3 0.1(7) . .
C39 N11 C35 C36 -1.4(7) . .
Cu3 N11 C35 C36 171.2(4) . .
C39 N11 C35 C34 -178.1(5) . .
Cu3 N11 C35 C34 -5.5(6) . .
O51 C36 C35 N11 175.9(4) . .
C37 C36 C35 N11 -2.5(8) . .
O51 C36 C35 C34 -7.5(7) . .
C37 C36 C35 C34 174.1(5) . .
C5 C6 C7 O12 179.8(4) . .
O11 C6 C7 O12 -2.8(7) . .
C5 C6 C7 C8 -1.1(7) . .
O11 C6 C7 C8 176.3(4) . .
C9 C8 C7 O12 179.2(5) . .
C9 C8 C7 C6 0.1(7) . .
C31 N10 C40 C41 78.7(6) . .
C33 N10 C40 C41 -94.9(6) . .
N12 C41 C40 N10 -42.3(6) . .
C42 C41 C40 N10 139.4(5) . .
C35 N11 C39 C38 3.7(8) . .
Cu3 N11 C39 C38 -169.2(4) . .
C37 C38 C39 N11 -1.9(9) . .
C49 O14 C13 C14 -2.0(8) . .
C49 O14 C13 C12 177.8(5) . .
O13 C12 C13 O14 5.9(7) . .
C11 C12 C13 O14 -176.7(5) . .
O13 C12 C13 C14 -174.2(5) . .
C11 C12 C13 C14 3.1(8) . .
C26 N8 C30 C29 2.2(8) . .
Cu3 N8 C30 C29 -167.2(5) . .
C31 N9 C34 C35 73.2(6) . .
C32 N9 C34 C35 -102.2(5) . .
N11 C35 C34 N9 -43.2(6) . .
C36 C35 C34 N9 140.0(5) . .
N7 C20 C21 O34 -175.0(5) . .
C19 C20 C21 O34 3.5(8) . .
N7 C20 C21 C22 0.7(8) . .
C19 C20 C21 C22 179.2(5) . .
C51 O34 C21 C20 -105.6(6) . .
C51 O34 C21 C22 78.6(7) . .
C50 O33 C22 C23 1.8(8) . .
C50 O33 C22 C21 -179.1(5) . .
C20 C21 C22 O33 -178.1(5) . .
O34 C21 C22 O33 -2.3(8) . .
C20 C21 C22 C23 1.1(8) . .
O34 C21 C22 C23 176.9(5) . .
C52 O31 C27 C26 -107.0(7) . .
C52 O31 C27 C28 77.5(8) . .
N8 C26 C27 O31 -174.9(5) . .
C25 C26 C27 O31 3.7(8) . .
N8 C26 C27 C28 0.7(9) . .
C25 C26 C27 C28 179.3(6) . .
C55 O52 C37 C38 -3.8(8) . .
C55 O52 C37 C36 176.9(5) . .
C39 C38 C37 O52 178.6(5) . .
C39 C38 C37 C36 -2.2(8) . .
O51 C36 C37 O52 5.2(7) . .
C35 C36 C37 O52 -176.5(5) . .
O51 C36 C37 C38 -174.1(5) . .
C35 C36 C37 C38 4.2(8) . .
N4 C15 C14 C13 -3.5(8) . .
O14 C13 C14 C15 179.9(5) . .
C12 C13 C14 C15 0.1(8) . .
O54 C43 C44 C45 177.8(5) . .
C42 C43 C44 C45 -0.9(8) . .
N12 C45 C44 C43 0.8(8) . .
N10 C33 C32 N9 -0.9(6) . .
C31 N9 C32 C33 0.8(6) . .
C34 N9 C32 C33 176.7(4) . .
N12 C41 C42 O53 -174.1(5) . .
C40 C41 C42 O53 4.0(8) . .
N12 C41 C42 C43 4.0(8) . .
C40 C41 C42 C43 -177.8(5) . .
O54 C43 C42 O53 -2.2(8) . .
C44 C43 C42 O53 176.7(5) . .
O54 C43 C42 C41 179.8(5) . .
C44 C43 C42 C41 -1.3(8) . .
N7 C24 C23 C22 -0.3(8) . .
O33 C22 C23 C24 177.8(5) . .
C21 C22 C23 C24 -1.3(8) . .
C16 N5 C19 C20 77.4(6) . .
C18 N5 C19 C20 -97.0(6) . .
N7 C20 C19 N5 -43.6(6) . .
C21 C20 C19 N5 137.8(5) . .
N8 C30 C29 C28 0.5(10) . .
C16 N6 C17 C18 0.3(7) . .
C25 N6 C17 C18 175.1(5) . .
N6 C17 C18 N5 -0.4(7) . .
C16 N5 C18 C17 0.5(7) . .
C19 N5 C18 C17 175.4(5) . .
C30 C29 C28 O32 177.5(7) . .
C30 C29 C28 C27 -2.7(11) . .
O31 C27 C28 O32 -2.5(10) . .
C26 C27 C28 O32 -178.1(6) . .
O31 C27 C28 C29 177.7(6) . .
C26 C27 C28 C29 2.1(10) . .
C5 C6 O11 C46 -97.4(5) . .
C7 C6 O11 C46 85.2(5) . .
C6 C7 O12 C47 -172.5(5) . .
C8 C7 O12 C47 8.5(8) . .
C44 C43 O54 C57 8.4(9) . .
C42 C43 O54 C57 -172.8(5) . .
C41 C42 O53 C56 -119.7(6) . .
C43 C42 O53 C56 62.3(8) . .
C1 N2 C4 C5 80.3(5) . .
C3 N2 C4 C5 -94.1(6) . .
N3 C5 C4 N2 -49.3(6) . .
C6 C5 C4 N2 132.5(5) . .
C1 N2 C3 C2 1.6(6) . .
C4 N2 C3 C2 176.5(4) . .
C3 N2 C1 N1 -1.1(5) . .
C4 N2 C1 N1 -176.2(4) . .
C3 N2 C1 Cu2 -137.6(4) . .
C4 N2 C1 Cu2 47.3(6) . .
C3 N2 C1 Cu1 134.6(4) . .
C4 N2 C1 Cu1 -40.5(5) . .
C2 N1 C1 N2 0.2(5) . .
C10 N1 C1 N2 -174.1(4) . .
C2 N1 C1 Cu2 141.9(3) . .
C10 N1 C1 Cu2 -32.5(6) . .
C2 N1 C1 Cu1 -129.8(4) . .
C10 N1 C1 Cu1 55.9(6) . .
C16 Cu2 C1 N2 -99.7(7) . .
N4 Cu2 C1 N2 119.5(4) . .
N7 Cu2 C1 N2 23.4(4) . .
Cu1 Cu2 C1 N2 -107.9(4) . .
Cu3 Cu2 C1 N2 -107.9(4) . .
C16 Cu2 C1 N1 127.9(6) . .
N4 Cu2 C1 N1 -13.0(4) . .
N7 Cu2 C1 N1 -109.1(4) . .
Cu1 Cu2 C1 N1 119.7(4) . .
Cu3 Cu2 C1 N1 119.7(3) . .
C16 Cu2 C1 Cu1 8.2(7) . .
N4 Cu2 C1 Cu1 -132.66(15) . .
N7 Cu2 C1 Cu1 131.23(14) . .
Cu3 Cu2 C1 Cu1 0.00(16) . .
C31 Cu1 C1 N2 139.5(6) . .
N12 Cu1 C1 N2 -105.1(3) . .
N3 Cu1 C1 N2 -8.7(3) . .
Cu3 Cu1 C1 N2 122.7(3) . .
Cu2 Cu1 C1 N2 122.7(4) . .
C31 Cu1 C1 N1 -94.1(7) . .
N12 Cu1 C1 N1 21.2(4) . .
N3 Cu1 C1 N1 117.7(4) . .
Cu3 Cu1 C1 N1 -111.0(4) . .
Cu2 Cu1 C1 N1 -111.0(4) . .
C31 Cu1 C1 Cu2 16.8(7) . .
N12 Cu1 C1 Cu2 132.16(15) . .
N3 Cu1 C1 Cu2 -131.36(14) . .
Cu3 Cu1 C1 Cu2 0.00(16) . .
C17 N6 C16 N5 0.0(6) . .
C25 N6 C16 N5 -174.9(4) . .
C17 N6 C16 Cu3 136.7(4) . .
C25 N6 C16 Cu3 -38.2(6) . .
C17 N6 C16 Cu2 -133.1(4) . .
C25 N6 C16 Cu2 51.9(7) . .
C18 N5 C16 N6 -0.3(6) . .
C19 N5 C16 N6 -175.3(4) . .
C18 N5 C16 Cu3 -132.8(4) . .
C19 N5 C16 Cu3 52.1(6) . .
C18 N5 C16 Cu2 138.4(4) . .
C19 N5 C16 Cu2 -36.6(6) . .
C31 Cu3 C16 N6 113.3(7) . .
N11 Cu3 C16 N6 -104.5(3) . .
N8 Cu3 C16 N6 -11.1(3) . .
Cu1 Cu3 C16 N6 124.5(3) . .
Cu2 Cu3 C16 N6 121.8(4) . .
C31 Cu3 C16 N5 -118.7(7) . .
N11 Cu3 C16 N5 23.5(4) . .
N8 Cu3 C16 N5 116.8(4) . .
Cu1 Cu3 C16 N5 -107.5(4) . .
Cu2 Cu3 C16 N5 -110.2(5) . .
C31 Cu3 C16 Cu2 -8.5(8) . .
N11 Cu3 C16 Cu2 133.64(14) . .
N8 Cu3 C16 Cu2 -132.97(15) . .
Cu1 Cu3 C16 Cu2 2.69(16) . .
C1 Cu2 C16 N6 -120.7(7) . .
N4 Cu2 C16 N6 19.5(5) . .
N7 Cu2 C16 N6 115.5(4) . .
Cu1 Cu2 C16 N6 -113.7(4) . .
Cu3 Cu2 C16 N6 -111.1(5) . .
C1 Cu2 C16 N5 110.1(7) . .
N4 Cu2 C16 N5 -109.7(4) . .
N7 Cu2 C16 N5 -13.7(4) . .
Cu1 Cu2 C16 N5 117.1(3) . .
Cu3 Cu2 C16 N5 119.7(4) . .
C1 Cu2 C16 Cu3 -9.7(7) . .
N4 Cu2 C16 Cu3 130.58(14) . .
N7 Cu2 C16 Cu3 -133.44(15) . .
Cu1 Cu2 C16 Cu3 -2.66(16) . .
C1 N1 C10 C11 72.8(6) . .
C2 N1 C10 C11 -100.8(5) . .
N4 C11 C10 N1 -47.7(6) . .
C12 C11 C10 N1 134.8(5) . .
C16 N6 C25 C26 75.8(6) . .
C17 N6 C25 C26 -98.4(6) . .
N8 C26 C25 N6 -41.0(6) . .
C27 C26 C25 N6 140.3(5) . .
N2 C3 C2 N1 -1.3(6) . .
C1 N1 C2 C3 0.7(6) . .
C10 N1 C2 C3 175.1(4) . .
F2 F4 B1 F3 179.1(16) 2_565 2_565
F3 F4 B1 F3 180.000(3) 2_565 .
F2 F4 B1 F3 -0.9(16) 2_565 .
F3 F4 B1 F2 0.9(16) 2_565 .
F2 F4 B1 F2 180.000(1) 2_565 .
F3 F4 B1 F2 -179.1(16) 2_565 2_565
F3 F4 B1 F1 -95.4(13) 2_565 .
F2 F4 B1 F1 83.6(6) 2_565 .
F3 F4 B1 F1 84.6(13) 2_565 2_565
F2 F4 B1 F1 -96.4(6) 2_565 2_565
C8S N5S C10S C11S -27(6) . .
C3S C4S C5S N3S 147(11) . .
F4 B1 F2 F3 178.9(18) 2_565 2_565
F4 B1 F2 F3 -1.1(18) . 2_565
F3 B1 F2 F3 180.000(3) . 2_565
F1 B1 F2 F3 89.4(13) . 2_565
F1 B1 F2 F3 -90.6(13) 2_565 2_565
F4 B1 F2 F4 180.000(1) . 2_565
F3 B1 F2 F4 -178.9(18) 2_565 2_565
F3 B1 F2 F4 1.1(18) . 2_565
F1 B1 F2 F4 -89.6(9) . 2_565
F1 B1 F2 F4 90.4(9) 2_565 2_565
F4 B1 F3 F2 -179(2) 2_565 2_565
F4 B1 F3 F2 1(2) . 2_565
F2 B1 F3 F2 180.000(2) . 2_565
F1 B1 F3 F2 -84.9(12) . 2_565
F1 B1 F3 F2 95.1(12) 2_565 2_565
F4 B1 F3 F4 180.000(2) . 2_565
F2 B1 F3 F4 -1(2) . 2_565
F2 B1 F3 F4 179(2) 2_565 2_565
F1 B1 F3 F4 93.8(14) . 2_565
F1 B1 F3 F4 -86.2(14) 2_565 2_565
C21S C20S N10S N11S -172(4) . .
C21S C20S N11S N10S 171(4) . .
C29 C28 O32 C53 25.4(17) . .
C27 C28 O32 C53 -154.3(13) . .
C29 C28 O32 C53A -10.8(17) . .
C27 C28 O32 C53A 169.4(15) . .
